data_7711867
loop_
_publ_author_name
'Jago, David'
'Langley, Amelia R.'
'Eaves, Samantha G.'
'Walkey, Mark C.'
'Pulbrook, Thea'
'Moggach, Stephen A.'
'Piggott, Matthew J.'
'Low, Paul J.'
'Koutsantonis, George A.'

_publ_section_title
;
 Multifunctional switching properties of "wire-like" dinuclear ruthenium
 bis-alkynyl spiropyran complexes.
;
_journal_issue 1
_journal_name_full 'Dalton transactions (Cambridge, England : 2003)'
_journal_page_first 185
_journal_page_last 200
_journal_paper_doi 10.1039/d2dt03045d
_journal_volume 52
_journal_year 2022
_chemical_formula_moiety 'C143 H123 N O P8 Ru2, C H2 Cl2'
_chemical_formula_sum 'C147 H131 Cl8 N O P8 Ru2'
_chemical_formula_weight 2661.02
_space_group_crystal_system triclinic
_space_group_IT_number 2
_space_group_name_Hall '-P 1'
_space_group_name_H-M_alt 'P -1'
_atom_sites_solution_hydrogens geom
_audit_creation_date 2022-10-26
_audit_creation_method
;
Olex2 1.5
(compiled 2022.04.07 svn.rca3783a0 for OlexSys, GUI svn.r6498)
;
_audit_update_record
;
2022-10-26 deposited with the CCDC.	2022-11-29 downloaded from the CCDC.
;
_cell_angle_alpha 85.315(3)
_cell_angle_beta 88.454(3)
_cell_angle_gamma 73.248(3)
_cell_formula_units_Z 2
_cell_length_a 9.8197(3)
_cell_length_b 12.7046(4)
_cell_length_c 54.4568(17)
_cell_measurement_reflns_used 8514
_cell_measurement_temperature 100.01(10)
_cell_measurement_theta_max 68.4530
_cell_measurement_theta_min 3.2490
_cell_volume 6483.7(4)
_computing_cell_refinement 'CrysAlisPro 1.171.41.103a (Rigaku OD, 2021)'
_computing_data_collection 'CrysAlisPro 1.171.41.103a (Rigaku OD, 2021)'
_computing_data_reduction 'CrysAlisPro 1.171.41.103a (Rigaku OD, 2021)'
_computing_molecular_graphics 'Olex2 1.5 (Dolomanov et al., 2009)'
_computing_publication_material 'Olex2 1.5 (Dolomanov et al., 2009)'
_computing_structure_refinement 'XL  (Sheldrick, 2008)'
_computing_structure_solution 'XS  (Sheldrick, 2008)'
_diffrn_ambient_temperature 100.15
_diffrn_detector_area_resol_mean 10.0000
_diffrn_detector_type HyPix
_diffrn_measured_fraction_theta_full 0.982
_diffrn_measured_fraction_theta_max 0.983
_diffrn_measurement_details
;
List of Runs (angles in degrees, time in seconds):

  # Type    Start    End  Width  t~exp~   \w     \q     \k     \f   Frames
#--------------------------------------------------------------------------
  1  \w   -118.00 -93.00   0.50   17.00    --  -46.23-130.00  -2.00   50
  2  \w   -118.00 -65.00   0.50   17.00    --  -46.23-139.00-176.00  106
  3  \w    -98.00 -60.00   0.50   17.00    --  -46.23 139.00-116.00   76
  4  \w    -80.00 -55.00   0.50   17.00    --  -46.23 130.00  69.00   50
  5  \w     49.00  96.00   0.50   17.00    --   46.23-130.00  -2.00   94
  6  \w     67.00  92.00   0.50   17.00    --   46.23 139.00-116.00   50
  7  \w     71.00 117.00   0.50   17.00    --   46.23 130.00  69.00   92
  8  \w     43.00  68.00   0.50   17.00    --   46.23-139.00-176.00   50
  9  \w   -121.00 -78.00   0.50   50.00    -- -102.37 139.00-116.00   86
 10  \w   -123.00 -85.00   0.50   50.00    -- -102.37-130.00  -2.00   76
 11  \w    -72.00 -31.00   0.50   50.00    -- -102.37 139.00-116.00   82
 12  \w   -114.00 -31.00   0.50   50.00    -- -102.37 130.00  69.00  166
 13  \w   -143.00-118.00   0.50   50.00    -- -102.37-139.00-176.00   50
 14  \w     73.00 112.00   0.50   50.00    --  102.37-130.00  -2.00   78
 15  \w     82.00 120.00   0.50   50.00    --  102.37-139.00-176.00   76
 16  \w     92.00 138.00   0.50   50.00    --  102.37 130.00  69.00   92
 17  \w   -116.00 -91.00   0.50   17.00    --  -46.23 -37.00-150.00   50
 18  \w    -84.00 -35.00   0.50   17.00    --  -46.23 -37.00-150.00   98
 19  \w     25.00 113.00   0.50   17.00    --   46.23  77.00  60.00  176
 20  \w    -27.00  38.00   0.50   17.00    --   46.23 -37.00 150.00  130
 21  \w    -25.00  24.00   0.50   17.00    --   46.23 -19.00 -90.00   98
 22  \w    -27.00  23.00   0.50   17.00    --   46.23 -19.00-180.00  100
 23  \w    -73.00 -48.00   0.50   50.00    -- -102.37  61.00 -60.00   50
 24  \w    -72.00 -30.00   0.50   50.00    -- -102.37  61.00 120.00   84
 25  \w    -69.00 -43.00   0.50   50.00    -- -102.37  61.00  30.00   52
 26  \w   -177.00-126.00   0.50   50.00    -- -102.37 -30.00-180.00  102
 27  \w    -72.00 -30.00   0.50   50.00    -- -102.37  61.00 -30.00   84
 28  \w    -64.00 -33.00   0.50   50.00    -- -102.37  61.00  60.00   62
 29  \w   -126.00 -87.00   0.50   50.00    -- -102.37 -61.00 -90.00   78
 30  \w   -174.00 -91.00   0.50   50.00    -- -102.37 -45.00  60.00  166
 31  \w   -108.00 -60.00   0.50   50.00    -- -102.37 110.00 164.49   96
 32  \w    -70.00 -40.00   0.50   50.00    -- -102.37  61.00  90.00   60
 33  \w     31.00  75.00   0.50   50.00    --  102.37-125.00  60.00   88
 34  \w     36.00  61.00   0.50   50.00    --  102.37 -61.00  30.00   50
 35  \w     73.00  99.00   0.50   50.00    --  102.37 -94.00  30.00   52
 36  \w     33.00  63.00   0.50   50.00    --  102.37 -61.00-120.00   60
 37  \w     33.00  60.00   0.50   50.00    --  102.37 -77.00 150.00   54
 38  \w     90.00 145.00   0.50   50.00    --  102.37  30.00-180.00  110
 39  \w     49.00 106.00   0.50   50.00    --  102.37 -98.00  -3.42  114
 40  \w     80.00 175.00   0.50   50.00    --  102.37  77.00 -30.00  190
 41  \w     90.00 173.00   0.50   50.00    --  102.37  45.00-120.00  166
 42  \w     78.00 104.00   0.50   50.00    --  102.37 -95.00 164.57   52
 43  \w     73.00 104.00   0.50   50.00    --  102.37 -94.00-150.00   62
 44  \w     32.00  67.00   0.50   50.00    --  102.37 -94.00-150.00   70
 45  \w     35.00  62.00   0.50   50.00    --  102.37 -95.00 164.57   54
 46  \w     38.00  63.00   0.50   50.00    --  102.37 -61.00-150.00   50
 47  \w     79.00 119.00   0.50   50.00    --  102.37 139.00-116.00   80
;
_diffrn_measurement_device 'four-circle diffractometer'
_diffrn_measurement_device_type 'XtaLAB Synergy, Single source at home/near, HyPix'
_diffrn_measurement_method '\w scans'
_diffrn_radiation_type CuK\a
_diffrn_radiation_wavelength 1.54184
_diffrn_reflns_av_unetI/netI 0.0802
_diffrn_reflns_Laue_measured_fraction_full 0.982
_diffrn_reflns_Laue_measured_fraction_max 0.983
_diffrn_reflns_limit_h_max 11
_diffrn_reflns_limit_h_min -9
_diffrn_reflns_limit_k_max 15
_diffrn_reflns_limit_k_min -15
_diffrn_reflns_limit_l_max 64
_diffrn_reflns_limit_l_min -64
_diffrn_reflns_number 41885
_diffrn_reflns_point_group_measured_fraction_full 0.982
_diffrn_reflns_point_group_measured_fraction_max 0.983
_diffrn_reflns_theta_full 66.651
_diffrn_reflns_theta_max 66.651
_diffrn_reflns_theta_min 2.442
_exptl_absorpt_coefficient_mu 4.742
_exptl_absorpt_correction_T_max 0.922
_exptl_absorpt_correction_T_min 0.816
_exptl_absorpt_correction_type analytical
_exptl_absorpt_process_details
;
CrysAlisPro 1.171.41.103a (Rigaku Oxford Diffraction, 2021)
Analytical numeric absorption correction using a multifaceted crystal
model based on expressions derived by R.C. Clark & J.S. Reid.
(Clark, R. C. & Reid, J. S. (1995). Acta Cryst. A51, 887-897)
Empirical absorption correction using spherical harmonics,
implemented in SCALE3 ABSPACK scaling algorithm.
;
_exptl_crystal_colour 'clear light yellow'
_exptl_crystal_density_diffrn 1.363
_exptl_crystal_description block
_exptl_crystal_F_000 2744
_exptl_crystal_size_max 0.183
_exptl_crystal_size_mid 0.066
_exptl_crystal_size_min 0.054
_refine_diff_density_max 3.125
_refine_diff_density_min -2.306
_refine_diff_density_rms 0.241
_refine_ls_extinction_method none
_refine_ls_goodness_of_fit_ref 1.067
_refine_ls_hydrogen_treatment constr
_refine_ls_matrix_type full
_refine_ls_number_parameters 521
_refine_ls_number_reflns 41885
_refine_ls_number_restraints 0
_refine_ls_restrained_S_all 1.067
_refine_ls_R_factor_all 0.1981
_refine_ls_R_factor_gt 0.1744
_refine_ls_shift/su_max 0.002
_refine_ls_shift/su_mean 0.000
_refine_ls_structure_factor_coef Fsqd
_refine_ls_weighting_details 'w=1/[\s^2^(Fo^2^)+(0.0828P)^2^+171.3165P] where P=(Fo^2^+2Fc^2^)/3'
_refine_ls_weighting_scheme calc
_refine_ls_wR_factor_gt 0.3748
_refine_ls_wR_factor_ref 0.3894
_reflns_Friedel_coverage 0.000
_reflns_number_gt 33140
_reflns_number_total 41885
_reflns_threshold_expression 'I > 2\s(I)'
_twin_special_details
;
Component 2 rotated by 179.9873\% 
around [0.93 0.35 0.14] (reciprocal) or [1.00 0.00 0.00] (direct)
;
_cod_data_source_file d2dt03045d2.cif
_cod_data_source_block sp-13
_cod_depositor_comments 'Adding full bibliography for 7711866--7711867.cif.'
_cod_database_code 7711867
_shelx_shelxl_version_number 2018/3
_shelx_space_group_comment
;
The symmetry employed for this shelxl refinement is uniquely defined
by the following loop, which should always be used as a source of
symmetry information in preference to the above space-group names.
They are only intended as comments.
;
_olex2_refinement_description
;
1. Twinned data refinement
 Scales: 0.4971(16)
 0.5029(16)
2. Fixed Uiso
 At 1.2 times of:
  All C(H) groups, All C(H,H) groups
 At 1.5 times of:
  All C(H,H,H) groups
3. Uiso/Uaniso restraints and constraints
Uanis(C00Q) = Uanis(C01R) = Uanis(C01N) = Uanis(C04K) = Uanis(C04A) =
Uanis(C03B) = Uanis(C034) = Uanis(C029)
Uanis(C00U) = Uanis(C00Y) = Uanis(P00B) = Uanis(P008) = Uanis(P004) =
Uanis(P003) = Uanis(C038) = Uanis(C02H) = Uanis(C02Z) = Uanis(C01F) =
Uanis(C027) = Uanis(C01O) = Uanis(C030) = Uanis(C03H) = Uanis(C010) =
Uanis(C01J) = Uanis(C02P) = Uanis(C020) = Uanis(C02S) = Uanis(C037) =
Uanis(C013) = Uanis(C03Q) = Uanis(C047) = Uanis(C01V) = Uanis(C03T) =
Uanis(C03Z) = Uanis(C044) = Uanis(C02U) = Uanis(C052) = Uanis(C02F) =
Uanis(C02V) = Uanis(C03K) = Uanis(C04R) = Uanis(C02O) = Uanis(C039) =
Uanis(C00S) = Uanis(C00W) = Uanis(C01L) = Uanis(C04J) = Uanis(C02T) =
Uanis(C03P) = Uanis(C01Z) = Uanis(C045) = Uanis(C036) = Uanis(C046) =
Uanis(C02Y) = Uanis(C04X) = Uanis(C01H) = Uanis(C04C) = Uanis(C040) =
Uanis(C04F) = Uanis(C01T) = Uanis(C02C) = Uanis(C04B) = Uanis(C043) =
Uanis(C03N) = Uanis(C01S) = Uanis(C01C) = Uanis(C03L) = Uanis(C02J) =
Uanis(C04Q) = Uanis(C049) = Uanis(C03R) = Uanis(C02X) = Uanis(C048) =
Uanis(C03O) = Uanis(C03C) = Uanis(C03S) = Uanis(C03I) = Uanis(C025) =
Uanis(C03E) = Uanis(C04M) = Uanis(C04H) = Uanis(O00X) = Uanis(C03U) =
Uanis(C04O) = Uanis(N022) = Uanis(C041) = Uanis(C04L) = Uanis(C01N) =
Uanis(C032) = Uanis(C04D) = Uanis(C04K) = Uanis(C01R) = Uanis(C04A) =
Uanis(C00Q) = Uanis(C03B) = Uanis(C034) = Uanis(C029) = Uanis(P005) =
Uanis(C026) = Uanis(C02W) = Uanis(C03V) = Uanis(C00) = Uanis(C04G) = Uanis(C4)
= Uanis(C01E) = Uanis(C031) = Uanis(P006) = Uanis(C02G) = Uanis(C01X) =
Uanis(C00N) = Uanis(C03D) = Uanis(C02D) = Uanis(C03G) = Uanis(C01U) =
Uanis(C00M) = Uanis(C02A) = Uanis(C00K) = Uanis(C01A) = Uanis(C03Y) =
Uanis(C02K) = Uanis(C014) = Uanis(C02E) = Uanis(C01Q) = Uanis(C01W) =
Uanis(C03W)
Uanis(C023) = Uanis(P007) = Uanis(C00L) = Uanis(C016) = Uanis(C01P) =
Uanis(C02Q) = Uanis(C019) = Uanis(C00Z) = Uanis(C01K) = Uanis(C033) =
Uanis(C017) = Uanis(P009) = Uanis(C00P) = Uanis(C03A) = Uanis(C02B) =
Uanis(C00T) = Uanis(C00O) = Uanis(C03J) = Uanis(C015) = Uanis(C018) =
Uanis(C01G) = Uanis(C02M) = Uanis(C01B) = Uanis(C03F) = Uanis(C03X) =
Uanis(C024) = Uanis(C02R) = Uanis(C02L) = Uanis(C02N) = Uanis(C04I) =
Uanis(C04Y) = Uanis(C01I) = Uanis(C035) = Uanis(C021) = Uanis(C04T) =
Uanis(C01Y)
4.a Secondary CH2 refined with riding coordinates:
 C00(H00C,H00D), C00L(H00A,H00B), C01F(H01A,H01B), C01O(H01D,H01E), C026(H02H,
 H02I), C02P(H02A,H02B), C02Q(H02E,H02G), C037(H03D,H03E), C04S(H04P,H04S)
4.b Aromatic/amide H refined with riding coordinates:
 C00K(H00K), C00M(H00M), C00N(H00N), C00P(H00P), C00Q(H00Q), C00S(H00S),
 C00W(H00W), C00Z(H00Z), C013(H013), C014(H014), C015(H015), C018(H018),
 C019(H019), C01A(H01F), C01C(H01C), C01E(H01J), C01G(H01G), C01H(H01H),
 C01I(H01I), C01K(H01K), C01L(H01L), C01Q(H01Q), C01R(H01R), C01S(H01S),
 C01T(H01T), C01U(H01U), C01W(H01W), C01X(H01X), C01Y(H01Y), C01Z(H01Z),
 C021(H021), C023(H023), C024(H024), C025(H025), C02A(H02K), C02B(H02D),
 C02C(H02C), C02E(H02P), C02F(H02F), C02G(H02Q), C02J(H02J), C02K(H02S),
 C02L(H02L), C02M(H02M), C02N(H02N), C02O(H02O), C02R(H02R), C02T(H02T),
 C02U(H02U), C02V(H02V), C02X(H02X), C02Y(H02Y), C031(H031), C033(H033),
 C035(H035), C036(H036), C039(H039), C03A(H03G), C03C(H03F), C03D(H03J),
 C03F(H03H), C03I(H03I), C03K(H03K), C03L(H03L), C03N(H03N), C03O(H03O),
 C03P(H03P), C03Q(H03Q), C03R(H03R), C03S(H03S), C03T(H03T), C03U(H03U),
 C03W(H03W), C03X(H03X), C03Y(H03Y), C03Z(H03Z), C040(H040), C043(H043),
 C044(H044), C045(H045), C046(H046), C048(H048), C04A(H04A), C04B(H04B),
 C04C(H04C), C04F(H04G), C04G(H04O), C04H(H04H), C04I(H04N), C04J(H04J),
 C04M(H04M), C04Q(H04Q), C04R(H04R), C04T(H04T), C04X(H04X), C04Y(H04Y),
 C052(H052), C4(H4)
4.c Idealised Me refined as rotating group:
 C032(H03A,H03B,H03C), C04D(H04D,H04E,H04F), C04L(H04I,H04K,H04L)
;
_smtbx_masks_special_details
;
A solvent mask was calculated and 250 electrons were 
found in a volume of 1106\%A^3^ in 2 voids per unit cell. 
This is consistent with the presence of 
3[CH2Cl2] per Asymmetric Unit 
which account for 252 electrons 
per unit cell.
;
_olex2_submission_special_instructions 'No special instructions were received'
_oxdiff_exptl_absorpt_empirical_details
;
Empirical correction (ABSPACK) includes:
- Absorption correction using spherical harmonics
- Frame scaling
;

loop_
_space_group_symop_operation_xyz
'x, y, z'
'-x, -y, -z'

loop_
_atom_site_label
_atom_site_type_symbol
_atom_site_fract_x
_atom_site_fract_y
_atom_site_fract_z
_atom_site_U_iso_or_equiv
_atom_site_adp_type
_atom_site_occupancy
_atom_site_site_symmetry_order
_atom_site_calc_flag
_atom_site_refinement_flags_posn
_atom_site_refinement_flags_adp
_atom_site_refinement_flags_occupancy
_atom_site_disorder_assembly
_atom_site_disorder_group
Ru02 Ru 0.22941(13) 0.56734(11) 0.39343(2) 0.0357(3) Uani 1 1 d . . . . .
P003 P 0.0046(4) 0.5373(4) 0.40109(9) 0.0371(3) Uani 1 1 d . . . . .
P004 P 0.4532(4) 0.5967(4) 0.38488(9) 0.0371(3) Uani 1 1 d . . . . .
P005 P -0.1813(4) 0.2116(4) 0.08672(9) 0.0371(3) Uani 1 1 d . . . . .
P006 P -0.1254(4) -0.0106(4) 0.11756(9) 0.0371(3) Uani 1 1 d . . . . .
P007 P 0.4549(4) 0.2854(3) 0.11070(8) 0.0305(4) Uani 1 1 d . . . . .
P008 P 0.3730(4) 0.3910(4) 0.40710(9) 0.0371(3) Uani 1 1 d . . . . .
P009 P 0.5344(4) 0.0609(3) 0.14253(8) 0.0305(4) Uani 1 1 d . . . . .
Cl00 Cl 0.6026(6) 0.7047(4) 0.03800(12) 0.0649(14) Uani 1 1 d . . . . .
P00B P 0.0893(4) 0.7442(4) 0.37939(9) 0.0371(3) Uani 1 1 d . . . . .
Cl0A Cl 0.8723(6) 0.5608(5) 0.02124(11) 0.0670(15) Uani 1 1 d . . . . .
C00 C 0.0305(17) 0.0475(14) 0.1138(3) 0.0371(3) Uani 1 1 d . . . . .
H00C H 0.034086 0.093502 0.127496 0.044 Uiso 1 1 calc R U . . .
H00D H 0.121069 -0.012240 0.113390 0.044 Uiso 1 1 calc R U . . .
C00K C 0.0531(17) -0.1962(14) 0.0977(3) 0.0371(3) Uani 1 1 d . . . . .
H00K H 0.106542 -0.202218 0.112263 0.044 Uiso 1 1 calc R U . . .
C00L C 0.3122(15) 0.2204(12) 0.1193(3) 0.0305(4) Uani 1 1 d . . . . .
H00A H 0.219190 0.277038 0.120354 0.037 Uiso 1 1 calc R U . . .
H00B H 0.305252 0.168860 0.106989 0.037 Uiso 1 1 calc R U . . .
C00M C -0.1166(16) 0.5490(14) 0.1013(3) 0.0371(3) Uani 1 1 d . . . . .
H00M H -0.103983 0.618603 0.103893 0.044 Uiso 1 1 calc R U . . .
C00N C -0.2213(17) 0.5159(14) 0.1131(3) 0.0371(3) Uani 1 1 d . . . . .
H00N H -0.280183 0.560987 0.124602 0.044 Uiso 1 1 calc R U . . .
C00O C 0.4976(15) 0.0672(12) 0.0705(3) 0.0305(4) Uani 1 1 d . . . . .
C00P C 0.3794(15) 0.5165(12) 0.0518(3) 0.0305(4) Uani 1 1 d . . . . .
H00P H 0.400473 0.583982 0.047371 0.037 Uiso 1 1 calc R U . . .
C00Q C 0.0006(16) 0.3240(14) 0.1676(3) 0.0371(3) Uani 1 1 d . . . . .
H00Q H -0.026466 0.371524 0.153083 0.044 Uiso 1 1 calc R U . . .
C00S C 0.4446(16) 0.8197(14) 0.3852(3) 0.0371(3) Uani 1 1 d . . . . .
H00S H 0.405122 0.829003 0.369133 0.044 Uiso 1 1 calc R U . . .
C00T C 0.4958(15) -0.0666(12) 0.1354(3) 0.0305(4) Uani 1 1 d . . . . .
C00U C 0.1998(17) 0.5275(14) 0.3587(3) 0.0371(3) Uani 1 1 d . . . . .
C00W C 0.5423(16) 0.7034(14) 0.4219(3) 0.0371(3) Uani 1 1 d . . . . .
H00W H 0.572222 0.631880 0.430146 0.044 Uiso 1 1 calc R U . . .
O00X O 0.0927(11) 0.2745(9) 0.2581(2) 0.0371(3) Uani 1 1 d . . . . .
C00Y C 0.2543(16) 0.6098(14) 0.4290(3) 0.0371(3) Uani 1 1 d . . . . .
C00Z C 0.3121(15) 0.3224(12) 0.0651(3) 0.0305(4) Uani 1 1 d . . . . .
H00Z H 0.285431 0.257211 0.069662 0.037 Uiso 1 1 calc R U . . .
C010 C 0.5243(17) 0.5973(14) 0.3537(3) 0.0371(3) Uani 1 1 d . . . . .
C013 C -0.0830(17) 0.4301(14) 0.3642(3) 0.0371(3) Uani 1 1 d . . . . .
H013 H -0.115035 0.500603 0.355471 0.044 Uiso 1 1 calc R U . . .
C014 C 0.1052(17) -0.2730(14) 0.0797(3) 0.0371(3) Uani 1 1 d . . . . .
H014 H 0.191606 -0.330318 0.082107 0.044 Uiso 1 1 calc R U . . .
C015 C 0.3051(15) 0.4747(12) 0.0356(3) 0.0305(4) Uani 1 1 d . . . . .
H015 H 0.276082 0.512366 0.020006 0.037 Uiso 1 1 calc R U . . .
C016 C 0.3900(15) 0.3607(12) 0.0817(3) 0.0305(4) Uani 1 1 d . . . . .
C017 C 0.5685(15) 0.0895(12) 0.0856(3) 0.0305(4) Uani 1 1 d . . . . .
C018 C 0.3082(15) 0.5578(12) 0.1651(3) 0.0305(4) Uani 1 1 d . . . . .
H018 H 0.278805 0.614747 0.176067 0.037 Uiso 1 1 calc R U . . .
C019 C 0.4229(15) 0.4604(12) 0.0744(3) 0.0305(4) Uani 1 1 d . . . . .
H019 H 0.475541 0.489030 0.085200 0.037 Uiso 1 1 calc R U . . .
C01A C -0.0217(16) -0.0731(14) 0.1656(3) 0.0371(3) Uani 1 1 d . . . . .
H01F H 0.002499 -0.005604 0.164555 0.044 Uiso 1 1 calc R U . . .
C01B C 0.4111(15) 0.0391(12) 0.0520(3) 0.0305(4) Uani 1 1 d . . . . .
C01C C 0.0011(17) 0.2210(14) 0.3896(3) 0.0371(3) Uani 1 1 d . . . . .
H01C H 0.027798 0.150302 0.398330 0.044 Uiso 1 1 calc R U . . .
C01E C -0.2436(17) 0.4140(14) 0.1084(3) 0.0371(3) Uani 1 1 d . . . . .
H01J H -0.320095 0.392469 0.116226 0.044 Uiso 1 1 calc R U . . .
C01F C -0.0697(16) 0.7219(14) 0.3667(3) 0.0371(3) Uani 1 1 d . . . . .
H01A H -0.138250 0.793550 0.361414 0.044 Uiso 1 1 calc R U . . .
H01B H -0.044049 0.677758 0.352264 0.044 Uiso 1 1 calc R U . . .
C01G C 0.3901(15) -0.0993(12) 0.1491(3) 0.0305(4) Uani 1 1 d . . . . .
H01G H 0.342967 -0.057299 0.162110 0.037 Uiso 1 1 calc R U . . .
C01H C 0.1560(16) 0.9992(15) 0.3332(3) 0.0371(3) Uani 1 1 d . . . . .
H01H H 0.120410 1.077309 0.331932 0.044 Uiso 1 1 calc R U . . .
C01I C 0.4271(15) -0.2557(12) 0.1240(3) 0.0305(4) Uani 1 1 d . . . . .
H01I H 0.405837 -0.321257 0.120479 0.037 Uiso 1 1 calc R U . . .
C01J C 0.4845(17) 0.7200(14) 0.3972(3) 0.0371(3) Uani 1 1 d . . . . .
C01K C 0.2695(15) 0.4759(12) 0.1295(3) 0.0305(4) Uani 1 1 d . . . . .
H01K H 0.210866 0.475418 0.115956 0.037 Uiso 1 1 calc R U . . .
C01L C 0.0191(16) 0.3169(14) 0.4004(3) 0.0371(3) Uani 1 1 d . . . . .
H01L H 0.059581 0.308565 0.416353 0.044 Uiso 1 1 calc R U . . .
C01N C 0.1380(17) 0.2707(14) 0.2040(3) 0.0371(3) Uani 1 1 d . . . . .
C01O C 0.5336(17) 0.4099(14) 0.4191(3) 0.0371(3) Uani 1 1 d . . . . .
H01D H 0.512605 0.449269 0.434375 0.044 Uiso 1 1 calc R U . . .
H01E H 0.604765 0.337721 0.422972 0.044 Uiso 1 1 calc R U . . .
C01P C 0.4031(15) 0.3971(12) 0.1316(3) 0.0305(4) Uani 1 1 d . . . . .
C01Q C -0.0953(16) -0.2744(14) 0.1691(3) 0.0371(3) Uani 1 1 d . . . . .
H01Q H -0.120630 -0.341437 0.170277 0.044 Uiso 1 1 calc R U . . .
C01R C 0.0997(16) 0.3427(14) 0.1828(3) 0.0371(3) Uani 1 1 d . . . . .
H01R H 0.140171 0.401644 0.179113 0.044 Uiso 1 1 calc R U . . .
C01S C 0.5525(16) 0.7949(14) 0.4330(3) 0.0371(3) Uani 1 1 d . . . . .
H01S H 0.585138 0.787950 0.449455 0.044 Uiso 1 1 calc R U . . .
C01T C 0.6221(17) 0.1470(14) 0.3670(3) 0.0371(3) Uani 1 1 d . . . . .
H01T H 0.719632 0.105968 0.366533 0.044 Uiso 1 1 calc R U . . .
C01U C -0.2291(16) 0.2625(14) 0.0015(3) 0.0371(3) Uani 1 1 d . . . . .
H01U H -0.241801 0.273648 -0.015841 0.044 Uiso 1 1 calc R U . . .
C01V C 0.2864(17) 0.6765(14) 0.4719(3) 0.0371(3) Uani 1 1 d . . . . .
C01W C 0.0264(16) -0.2614(14) 0.0588(3) 0.0371(3) Uani 1 1 d . . . . .
H01W H 0.057951 -0.312323 0.046523 0.044 Uiso 1 1 calc R U . . .
C01X C -0.3405(17) 0.2753(14) 0.0169(3) 0.0371(3) Uani 1 1 d . . . . .
H01X H -0.432724 0.297794 0.009827 0.044 Uiso 1 1 calc R U . . .
C01Y C 0.2346(15) -0.0067(12) 0.0173(3) 0.0305(4) Uani 1 1 d . . . . .
H01Y H 0.173032 -0.021250 0.005691 0.037 Uiso 1 1 calc R U . . .
C01Z C 0.2674(17) 0.3647(14) 0.3074(3) 0.0371(3) Uani 1 1 d . . . . .
H01Z H 0.358741 0.349953 0.314583 0.044 Uiso 1 1 calc R U . . .
C020 C -0.0213(17) 0.4186(14) 0.3881(3) 0.0371(3) Uani 1 1 d . . . . .
C021 C 0.3230(15) 0.0603(12) 0.0098(3) 0.0305(4) Uani 1 1 d . . . . .
H021 H 0.326003 0.088160 -0.006915 0.037 Uiso 1 1 calc R U . . .
N022 N 0.2404(14) 0.2695(11) 0.2222(3) 0.0371(3) Uani 1 1 d . . . . .
C023 C 0.4366(15) 0.4803(12) 0.1680(3) 0.0305(4) Uani 1 1 d . . . . .
H023 H 0.493222 0.479782 0.181930 0.037 Uiso 1 1 calc R U . . .
C024 C 0.3540(15) -0.1925(12) 0.1438(3) 0.0305(4) Uani 1 1 d . . . . .
H024 H 0.282157 -0.214669 0.153019 0.037 Uiso 1 1 calc R U . . .
C025 C 0.5133(16) 0.8995(14) 0.4194(3) 0.0371(3) Uani 1 1 d . . . . .
H025 H 0.523979 0.962162 0.426628 0.044 Uiso 1 1 calc R U . . .
C026 C 0.0045(16) 0.1154(14) 0.0899(3) 0.0371(3) Uani 1 1 d . . . . .
H02H H 0.022493 0.065572 0.076363 0.044 Uiso 1 1 calc R U . . .
H02I H 0.073164 0.159307 0.088082 0.044 Uiso 1 1 calc R U . . .
C027 C 0.1450(17) 0.8265(14) 0.3532(3) 0.0371(3) Uani 1 1 d . . . . .
C029 C -0.2357(17) 0.1912(14) 0.1408(3) 0.0371(3) Uani 1 1 d . . . . .
C02A C -0.1448(17) -0.1039(14) 0.0726(3) 0.0371(3) Uani 1 1 d . . . . .
H02K H -0.229060 -0.044899 0.069612 0.044 Uiso 1 1 calc R U . . .
C02B C 0.2208(15) 0.5521(12) 0.1459(3) 0.0305(4) Uani 1 1 d . . . . .
H02D H 0.127622 0.601500 0.144306 0.037 Uiso 1 1 calc R U . . .
C02C C 0.3799(17) 0.1783(14) 0.3541(3) 0.0371(3) Uani 1 1 d . . . . .
H02C H 0.311244 0.157140 0.345248 0.044 Uiso 1 1 calc R U . . .
C02D C -0.0723(17) -0.1135(14) 0.0946(3) 0.0371(3) Uani 1 1 d . . . . .
C02E C 0.0095(17) -0.1441(14) 0.1866(3) 0.0371(3) Uani 1 1 d . . . . .
H02P H 0.055822 -0.125573 0.200015 0.044 Uiso 1 1 calc R U . . .
C02F C 0.2242(16) 0.3603(14) 0.4511(3) 0.0371(3) Uani 1 1 d . . . . .
H02F H 0.195143 0.438455 0.450796 0.044 Uiso 1 1 calc R U . . .
C02G C -0.0921(17) 0.2318(14) 0.0121(3) 0.0371(3) Uani 1 1 d . . . . .
H02Q H -0.010857 0.225058 0.001806 0.044 Uiso 1 1 calc R U . . .
C02H C 0.2714(17) 0.6331(14) 0.4496(3) 0.0371(3) Uani 1 1 d . . . . .
C02J C -0.0564(16) 0.2355(14) 0.3660(3) 0.0371(3) Uani 1 1 d . . . . .
H02J H -0.067815 0.173539 0.358548 0.044 Uiso 1 1 calc R U . . .
C02K C -0.0971(16) -0.1777(14) 0.0552(3) 0.0371(3) Uani 1 1 d . . . . .
H02S H -0.150050 -0.170904 0.040519 0.044 Uiso 1 1 calc R U . . .
C02L C 0.3240(15) -0.0273(12) 0.0584(3) 0.0305(4) Uani 1 1 d . . . . .
H02L H 0.323777 -0.057379 0.074954 0.037 Uiso 1 1 calc R U . . .
C02M C 0.5621(15) -0.1267(12) 0.1164(3) 0.0305(4) Uani 1 1 d . . . . .
H02M H 0.633758 -0.104261 0.107198 0.037 Uiso 1 1 calc R U . . .
C02N C 0.4058(15) 0.0840(12) 0.0278(3) 0.0305(4) Uani 1 1 d . . . . .
H02N H 0.460880 0.133046 0.023290 0.037 Uiso 1 1 calc R U . . .
C02O C 0.5165(17) 0.5122(14) 0.3394(3) 0.0371(3) Uani 1 1 d . . . . .
H02O H 0.475702 0.457876 0.346750 0.044 Uiso 1 1 calc R U . . .
C02P C 0.5901(17) 0.4784(14) 0.3989(3) 0.0371(3) Uani 1 1 d . . . . .
H02A H 0.635546 0.429958 0.385851 0.044 Uiso 1 1 calc R U . . .
H02B H 0.664228 0.505326 0.406082 0.044 Uiso 1 1 calc R U . . .
C02Q C 0.3570(15) 0.1575(12) 0.1449(3) 0.0305(4) Uani 1 1 d . . . . .
H02E H 0.288012 0.116857 0.150390 0.037 Uiso 1 1 calc R U . . .
H02G H 0.357410 0.210612 0.157196 0.037 Uiso 1 1 calc R U . . .
C02R C 0.5266(15) -0.2209(12) 0.1104(3) 0.0305(4) Uani 1 1 d . . . . .
H02R H 0.571773 -0.260154 0.096851 0.037 Uiso 1 1 calc R U . . .
C02S C -0.0743(17) 0.5365(14) 0.4322(3) 0.0371(3) Uani 1 1 d . . . . .
C02T C -0.0960(16) 0.3348(14) 0.3536(3) 0.0371(3) Uani 1 1 d . . . . .
H02T H -0.133396 0.341686 0.337460 0.044 Uiso 1 1 calc R U . . .
C02U C 0.1209(16) 0.9397(14) 0.3528(3) 0.0371(3) Uani 1 1 d . . . . .
H02U H 0.078278 0.976673 0.366755 0.044 Uiso 1 1 calc R U . . .
C02V C 0.3606(17) 0.1956(14) 0.4342(3) 0.0371(3) Uani 1 1 d . . . . .
H02V H 0.426191 0.159184 0.422362 0.044 Uiso 1 1 calc R U . . .
C02W C -0.1968(17) 0.2270(14) 0.0532(3) 0.0371(3) Uani 1 1 d . . . . .
C02X C 0.4279(17) 0.6973(14) 0.5060(3) 0.0371(3) Uani 1 1 d . . . . .
H02X H 0.515363 0.673462 0.514718 0.044 Uiso 1 1 calc R U . . .
C02Y C -0.1598(17) 0.9888(14) 0.4208(3) 0.0371(3) Uani 1 1 d . . . . .
H02Y H -0.256647 1.030907 0.421802 0.044 Uiso 1 1 calc R U . . .
C02Z C 0.0247(17) 0.8488(14) 0.4020(3) 0.0371(3) Uani 1 1 d . . . . .
C030 C 0.3176(17) 0.3085(14) 0.4327(3) 0.0371(3) Uani 1 1 d . . . . .
C031 C -0.0486(17) 0.3833(14) 0.0810(3) 0.0371(3) Uani 1 1 d . . . . .
H031 H 0.012461 0.339037 0.069597 0.044 Uiso 1 1 calc R U . . .
C032 C 0.0467(17) 0.0772(14) 0.2511(3) 0.0371(3) Uani 1 1 d . . . . .
H03A H 0.040861 0.005398 0.246738 0.056 Uiso 1 1 calc R U . . .
H03B H -0.048009 0.130508 0.250108 0.056 Uiso 1 1 calc R U . . .
H03C H 0.082611 0.070146 0.268001 0.056 Uiso 1 1 calc R U . . .
C033 C 0.4846(15) 0.4045(12) 0.1516(3) 0.0305(4) Uani 1 1 d . . . . .
H033 H 0.577045 0.354439 0.153723 0.037 Uiso 1 1 calc R U . . .
C034 C -0.1622(17) 0.2171(14) 0.1555(3) 0.0371(3) Uani 1 1 d . . . . .
C035 C 0.2365(15) -0.0512(12) 0.0412(3) 0.0305(4) Uani 1 1 d . . . . .
H035 H 0.178671 -0.097874 0.045965 0.037 Uiso 1 1 calc R U . . .
C036 C 0.4157(17) 0.6473(14) 0.4846(3) 0.0371(3) Uani 1 1 d . . . . .
H036 H 0.495351 0.593260 0.478664 0.044 Uiso 1 1 calc R U . . .
C037 C -0.1335(17) 0.6635(14) 0.3859(3) 0.0371(3) Uani 1 1 d . . . . .
H03D H -0.209559 0.639371 0.378561 0.044 Uiso 1 1 calc R U . . .
H03E H -0.177341 0.714353 0.398625 0.044 Uiso 1 1 calc R U . . .
C038 C 0.1784(17) 0.4968(14) 0.3391(3) 0.0371(3) Uani 1 1 d . . . . .
C039 C 0.5921(16) 0.6687(14) 0.3433(3) 0.0371(3) Uani 1 1 d . . . . .
H039 H 0.602942 0.726398 0.352461 0.044 Uiso 1 1 calc R U . . .
C03A C 0.2741(15) 0.3763(12) 0.0428(3) 0.0305(4) Uani 1 1 d . . . . .
H03G H 0.224872 0.346328 0.031708 0.037 Uiso 1 1 calc R U . . .
C03B C -0.0638(17) 0.2363(14) 0.1727(3) 0.0371(3) Uani 1 1 d . . . . .
C03C C 0.2184(16) 0.1891(14) 0.4704(3) 0.0371(3) Uani 1 1 d . . . . .
H03F H 0.184291 0.149766 0.483579 0.044 Uiso 1 1 calc R U . . .
C03D C -0.0286(17) 0.4819(14) 0.0854(3) 0.0371(3) Uani 1 1 d . . . . .
H03J H 0.047053 0.504144 0.077490 0.044 Uiso 1 1 calc R U . . .
C03E C 0.1229(17) 0.3298(14) 0.2773(3) 0.0371(3) Uani 1 1 d . . . . .
C03F C 0.5977(15) 0.1217(12) 0.1886(3) 0.0305(4) Uani 1 1 d . . . . .
H03H H 0.582523 0.193522 0.180609 0.037 Uiso 1 1 calc R U . . .
C03G C -0.0892(17) -0.1014(14) 0.1459(3) 0.0371(3) Uani 1 1 d . . . . .
C03H C 0.4359(17) 0.2880(14) 0.3850(3) 0.0371(3) Uani 1 1 d . . . . .
C03I C 0.6380(16) 0.5750(14) 0.3053(3) 0.0371(3) Uani 1 1 d . . . . .
H03I H 0.680355 0.566433 0.289435 0.044 Uiso 1 1 calc R U . . .
C03J C 0.5849(15) 0.0371(12) 0.1750(3) 0.0305(4) Uani 1 1 d . . . . .
C03K C 0.5804(17) 0.2266(14) 0.3825(3) 0.0371(3) Uani 1 1 d . . . . .
H03K H 0.649929 0.242649 0.392169 0.044 Uiso 1 1 calc R U . . .
C03L C -0.1956(16) 0.4671(14) 0.4664(3) 0.0371(3) Uani 1 1 d . . . . .
H03L H -0.236895 0.412321 0.473257 0.044 Uiso 1 1 calc R U . . .
C03N C 0.4614(16) 0.9109(14) 0.3964(3) 0.0371(3) Uani 1 1 d . . . . .
H03N H 0.435802 0.981544 0.387624 0.044 Uiso 1 1 calc R U . . .
C03O C 0.2468(17) 0.9438(14) 0.3145(3) 0.0371(3) Uani 1 1 d . . . . .
H03O H 0.293642 0.981710 0.302976 0.044 Uiso 1 1 calc R U . . .
C03P C -0.1334(16) 0.6341(14) 0.4689(3) 0.0371(3) Uani 1 1 d . . . . .
H03P H -0.138204 0.696772 0.477719 0.044 Uiso 1 1 calc R U . . .
C03Q C -0.0687(17) 0.6275(14) 0.4457(3) 0.0371(3) Uani 1 1 d . . . . .
H03Q H -0.023594 0.680604 0.439112 0.044 Uiso 1 1 calc R U . . .
C03R C 0.0106(17) 0.4149(14) 0.2843(3) 0.0371(3) Uani 1 1 d . . . . .
H03R H -0.078523 0.432655 0.276173 0.044 Uiso 1 1 calc R U . . .
C03S C 0.5270(17) 0.1229(14) 0.3517(3) 0.0371(3) Uani 1 1 d . . . . .
H03S H 0.559346 0.070278 0.339831 0.044 Uiso 1 1 calc R U . . .
C03T C -0.1202(17) 0.9090(14) 0.4037(3) 0.0371(3) Uani 1 1 d . . . . .
H03T H -0.189060 0.895716 0.393355 0.044 Uiso 1 1 calc R U . . .
C03U C 0.3406(17) 0.1632(14) 0.2596(3) 0.0371(3) Uani 1 1 d . . . . .
H03U H 0.416138 0.103758 0.254305 0.044 Uiso 1 1 calc R U . . .
C03V C -0.1541(17) 0.3458(14) 0.0924(3) 0.0371(3) Uani 1 1 d . . . . .
C03W C -0.0268(16) -0.2433(14) 0.1883(3) 0.0371(3) Uani 1 1 d . . . . .
H03W H -0.004282 -0.290900 0.202958 0.044 Uiso 1 1 calc R U . . .
C03X C 0.6209(15) -0.0689(12) 0.1875(3) 0.0305(4) Uani 1 1 d . . . . .
H03X H 0.616203 -0.130250 0.179046 0.037 Uiso 1 1 calc R U . . .
C03Y C -0.1242(17) -0.2011(14) 0.1480(3) 0.0371(3) Uani 1 1 d . . . . .
H03Y H -0.169557 -0.219689 0.134517 0.044 Uiso 1 1 calc R U . . .
C03Z C 0.1226(17) 0.8711(14) 0.4167(3) 0.0371(3) Uani 1 1 d . . . . .
H03Z H 0.220281 0.831493 0.415302 0.044 Uiso 1 1 calc R U . . .
C040 C 0.1757(17) 0.3015(14) 0.4689(3) 0.0371(3) Uani 1 1 d . . . . .
H040 H 0.110367 0.338660 0.480714 0.044 Uiso 1 1 calc R U . . .
C041 C 0.1477(17) 0.1172(14) 0.2333(3) 0.0371(3) Uani 1 1 d . . . . .
C043 C 0.6479(16) 0.6586(14) 0.3187(3) 0.0371(3) Uani 1 1 d . . . . .
H043 H 0.692578 0.711094 0.311653 0.044 Uiso 1 1 calc R U . . .
C044 C 0.0822(17) 0.9489(14) 0.4332(3) 0.0371(3) Uani 1 1 d . . . . .
H044 H 0.151699 0.964609 0.442909 0.044 Uiso 1 1 calc R U . . .
C045 C 0.0310(17) 0.4755(14) 0.3038(3) 0.0371(3) Uani 1 1 d . . . . .
H045 H -0.043803 0.536920 0.308441 0.044 Uiso 1 1 calc R U . . .
C046 C 0.1763(17) 0.7613(14) 0.4821(3) 0.0371(3) Uani 1 1 d . . . . .
H046 H 0.087723 0.785470 0.473751 0.044 Uiso 1 1 calc R U . . .
C047 C 0.1610(17) 0.4456(14) 0.3166(3) 0.0371(3) Uani 1 1 d . . . . .
C048 C 0.1887(17) 0.8104(14) 0.5030(3) 0.0371(3) Uani 1 1 d . . . . .
H048 H 0.110564 0.864781 0.509241 0.044 Uiso 1 1 calc R U . . .
C049 C 0.2550(17) 0.3011(14) 0.2883(3) 0.0371(3) Uani 1 1 d . . . . .
C04A C -0.0232(16) 0.1680(14) 0.1951(3) 0.0371(3) Uani 1 1 d . . . . .
H04A H -0.066750 0.111189 0.199210 0.044 Uiso 1 1 calc R U . . .
C04B C 0.5644(16) 0.5022(14) 0.3153(3) 0.0371(3) Uani 1 1 d . . . . .
H04B H 0.547805 0.447553 0.305844 0.044 Uiso 1 1 calc R U . . .
C04C C 0.2638(17) 0.8290(14) 0.3140(3) 0.0371(3) Uani 1 1 d . . . . .
H04C H 0.307627 0.791633 0.300146 0.044 Uiso 1 1 calc R U . . .
C04D C 0.2756(16) 0.0231(14) 0.2248(3) 0.0371(3) Uani 1 1 d . . . . .
H04D H 0.332130 -0.015061 0.239134 0.056 Uiso 1 1 calc R U . . .
H04E H 0.335048 0.054499 0.213363 0.056 Uiso 1 1 calc R U . . .
H04F H 0.240242 -0.029268 0.216465 0.056 Uiso 1 1 calc R U . . .
C04F C 0.3108(16) 0.1304(15) 0.4531(3) 0.0371(3) Uani 1 1 d . . . . .
H04G H 0.338875 0.052150 0.453745 0.044 Uiso 1 1 calc R U . . .
C04G C -0.0760(17) 0.2120(14) 0.0368(3) 0.0371(3) Uani 1 1 d . . . . .
H04O H 0.017211 0.187550 0.043472 0.044 Uiso 1 1 calc R U . . .
C04H C 0.3219(16) 0.7773(14) 0.5148(3) 0.0371(3) Uani 1 1 d . . . . .
H04H H 0.336284 0.811627 0.529013 0.044 Uiso 1 1 calc R U . . .
C04I C 0.6315(15) 0.1048(12) 0.2131(3) 0.0305(4) Uani 1 1 d . . . . .
H04N H 0.626339 0.166298 0.222260 0.037 Uiso 1 1 calc R U . . .
C04J C -0.1383(16) 0.4633(14) 0.4426(3) 0.0371(3) Uani 1 1 d . . . . .
H04J H -0.144872 0.405329 0.433170 0.044 Uiso 1 1 calc R U . . .
C04K C 0.0754(17) 0.1816(14) 0.2106(3) 0.0371(3) Uani 1 1 d . . . . .
C04L C 0.2861(17) 0.3650(14) 0.2242(3) 0.0371(3) Uani 1 1 d . . . . .
H04I H 0.348461 0.373170 0.210254 0.056 Uiso 1 1 calc R U . . .
H04K H 0.338274 0.357537 0.239639 0.056 Uiso 1 1 calc R U . . .
H04L H 0.203135 0.430233 0.224048 0.056 Uiso 1 1 calc R U . . .
C04M C 0.3589(17) 0.2053(14) 0.2797(3) 0.0371(3) Uani 1 1 d . . . . .
H04M H 0.442791 0.172372 0.289105 0.044 Uiso 1 1 calc R U . . .
C04O C 0.2120(17) 0.2002(14) 0.2442(3) 0.0371(3) Uani 1 1 d . . . . .
C04Q C -0.1891(16) 0.5560(14) 0.4796(3) 0.0371(3) Uani 1 1 d . . . . .
H04Q H -0.224061 0.561176 0.495989 0.044 Uiso 1 1 calc R U . . .
C04R C 0.3375(17) 0.2644(14) 0.3696(3) 0.0371(3) Uani 1 1 d . . . . .
H04R H 0.240824 0.307571 0.369701 0.044 Uiso 1 1 calc R U . . .
C04S C 0.712(3) 0.567(2) 0.0384(5) 0.073(7) Uani 1 1 d . . . . .
H04P H 0.660125 0.520731 0.031163 0.087 Uiso 1 1 calc R U . . .
H04S H 0.736009 0.537353 0.055666 0.087 Uiso 1 1 calc R U . . .
C04T C 0.6740(15) -0.0025(12) 0.2250(3) 0.0305(4) Uani 1 1 d . . . . .
H04T H 0.708559 -0.016852 0.241407 0.037 Uiso 1 1 calc R U . . .
C04X C -0.0649(16) 1.0075(14) 0.4359(3) 0.0371(3) Uani 1 1 d . . . . .
H04X H -0.094714 1.058692 0.448108 0.044 Uiso 1 1 calc R U . . .
C04Y C 0.6616(15) -0.0841(12) 0.2111(3) 0.0305(4) Uani 1 1 d . . . . .
H04Y H 0.683517 -0.156957 0.218735 0.037 Uiso 1 1 calc R U . . .
C052 C 0.2171(16) 0.7715(15) 0.3334(3) 0.0371(3) Uani 1 1 d . . . . .
H052 H 0.234083 0.694083 0.333303 0.044 Uiso 1 1 calc R U . . .
C4 C -0.3317(17) 0.2585(14) 0.0422(3) 0.0371(3) Uani 1 1 d . . . . .
H4 H -0.415293 0.268026 0.052038 0.044 Uiso 1 1 calc R U . . .
Ru1 Ru 0.66840(11) 0.13891(8) 0.11365(2) 0.0228(3) Uani 1 1 d . . . . .

loop_
_atom_site_aniso_label
_atom_site_aniso_U_11
_atom_site_aniso_U_22
_atom_site_aniso_U_33
_atom_site_aniso_U_23
_atom_site_aniso_U_13
_atom_site_aniso_U_12
Ru02 0.0251(6) 0.0451(8) 0.0406(7) -0.0112(6) -0.0002(5) -0.0137(5)
P003 0.0264(6) 0.0376(7) 0.0483(7) -0.0079(5) 0.0024(5) -0.0100(5)
P004 0.0264(6) 0.0376(7) 0.0483(7) -0.0079(5) 0.0024(5) -0.0100(5)
P005 0.0264(6) 0.0376(7) 0.0483(7) -0.0079(5) 0.0024(5) -0.0100(5)
P006 0.0264(6) 0.0376(7) 0.0483(7) -0.0079(5) 0.0024(5) -0.0100(5)
P007 0.0208(9) 0.0205(9) 0.0485(12) -0.0074(8) 0.0051(8) -0.0023(7)
P008 0.0264(6) 0.0376(7) 0.0483(7) -0.0079(5) 0.0024(5) -0.0100(5)
P009 0.0208(9) 0.0205(9) 0.0485(12) -0.0074(8) 0.0051(8) -0.0023(7)
Cl00 0.057(3) 0.048(3) 0.095(4) -0.007(3) -0.007(3) -0.022(2)
P00B 0.0264(6) 0.0376(7) 0.0483(7) -0.0079(5) 0.0024(5) -0.0100(5)
Cl0A 0.050(3) 0.088(4) 0.069(3) -0.016(3) -0.003(2) -0.026(3)
C00 0.0264(6) 0.0376(7) 0.0483(7) -0.0079(5) 0.0024(5) -0.0100(5)
C00K 0.0264(6) 0.0376(7) 0.0483(7) -0.0079(5) 0.0024(5) -0.0100(5)
C00L 0.0208(9) 0.0205(9) 0.0485(12) -0.0074(8) 0.0051(8) -0.0023(7)
C00M 0.0264(6) 0.0376(7) 0.0483(7) -0.0079(5) 0.0024(5) -0.0100(5)
C00N 0.0264(6) 0.0376(7) 0.0483(7) -0.0079(5) 0.0024(5) -0.0100(5)
C00O 0.0208(9) 0.0205(9) 0.0485(12) -0.0074(8) 0.0051(8) -0.0023(7)
C00P 0.0208(9) 0.0205(9) 0.0485(12) -0.0074(8) 0.0051(8) -0.0023(7)
C00Q 0.0264(6) 0.0376(7) 0.0483(7) -0.0079(5) 0.0024(5) -0.0100(5)
C00S 0.0264(6) 0.0376(7) 0.0483(7) -0.0079(5) 0.0024(5) -0.0100(5)
C00T 0.0208(9) 0.0205(9) 0.0485(12) -0.0074(8) 0.0051(8) -0.0023(7)
C00U 0.0264(6) 0.0376(7) 0.0483(7) -0.0079(5) 0.0024(5) -0.0100(5)
C00W 0.0264(6) 0.0376(7) 0.0483(7) -0.0079(5) 0.0024(5) -0.0100(5)
O00X 0.0264(6) 0.0376(7) 0.0483(7) -0.0079(5) 0.0024(5) -0.0100(5)
C00Y 0.0264(6) 0.0376(7) 0.0483(7) -0.0079(5) 0.0024(5) -0.0100(5)
C00Z 0.0208(9) 0.0205(9) 0.0485(12) -0.0074(8) 0.0051(8) -0.0023(7)
C010 0.0264(6) 0.0376(7) 0.0483(7) -0.0079(5) 0.0024(5) -0.0100(5)
C013 0.0264(6) 0.0376(7) 0.0483(7) -0.0079(5) 0.0024(5) -0.0100(5)
C014 0.0264(6) 0.0376(7) 0.0483(7) -0.0079(5) 0.0024(5) -0.0100(5)
C015 0.0208(9) 0.0205(9) 0.0485(12) -0.0074(8) 0.0051(8) -0.0023(7)
C016 0.0208(9) 0.0205(9) 0.0485(12) -0.0074(8) 0.0051(8) -0.0023(7)
C017 0.0208(9) 0.0205(9) 0.0485(12) -0.0074(8) 0.0051(8) -0.0023(7)
C018 0.0208(9) 0.0205(9) 0.0485(12) -0.0074(8) 0.0051(8) -0.0023(7)
C019 0.0208(9) 0.0205(9) 0.0485(12) -0.0074(8) 0.0051(8) -0.0023(7)
C01A 0.0264(6) 0.0376(7) 0.0483(7) -0.0079(5) 0.0024(5) -0.0100(5)
C01B 0.0208(9) 0.0205(9) 0.0485(12) -0.0074(8) 0.0051(8) -0.0023(7)
C01C 0.0264(6) 0.0376(7) 0.0483(7) -0.0079(5) 0.0024(5) -0.0100(5)
C01E 0.0264(6) 0.0376(7) 0.0483(7) -0.0079(5) 0.0024(5) -0.0100(5)
C01F 0.0264(6) 0.0376(7) 0.0483(7) -0.0079(5) 0.0024(5) -0.0100(5)
C01G 0.0208(9) 0.0205(9) 0.0485(12) -0.0074(8) 0.0051(8) -0.0023(7)
C01H 0.0264(6) 0.0376(7) 0.0483(7) -0.0079(5) 0.0024(5) -0.0100(5)
C01I 0.0208(9) 0.0205(9) 0.0485(12) -0.0074(8) 0.0051(8) -0.0023(7)
C01J 0.0264(6) 0.0376(7) 0.0483(7) -0.0079(5) 0.0024(5) -0.0100(5)
C01K 0.0208(9) 0.0205(9) 0.0485(12) -0.0074(8) 0.0051(8) -0.0023(7)
C01L 0.0264(6) 0.0376(7) 0.0483(7) -0.0079(5) 0.0024(5) -0.0100(5)
C01N 0.0264(6) 0.0376(7) 0.0483(7) -0.0079(5) 0.0024(5) -0.0100(5)
C01O 0.0264(6) 0.0376(7) 0.0483(7) -0.0079(5) 0.0024(5) -0.0100(5)
C01P 0.0208(9) 0.0205(9) 0.0485(12) -0.0074(8) 0.0051(8) -0.0023(7)
C01Q 0.0264(6) 0.0376(7) 0.0483(7) -0.0079(5) 0.0024(5) -0.0100(5)
C01R 0.0264(6) 0.0376(7) 0.0483(7) -0.0079(5) 0.0024(5) -0.0100(5)
C01S 0.0264(6) 0.0376(7) 0.0483(7) -0.0079(5) 0.0024(5) -0.0100(5)
C01T 0.0264(6) 0.0376(7) 0.0483(7) -0.0079(5) 0.0024(5) -0.0100(5)
C01U 0.0264(6) 0.0376(7) 0.0483(7) -0.0079(5) 0.0024(5) -0.0100(5)
C01V 0.0264(6) 0.0376(7) 0.0483(7) -0.0079(5) 0.0024(5) -0.0100(5)
C01W 0.0264(6) 0.0376(7) 0.0483(7) -0.0079(5) 0.0024(5) -0.0100(5)
C01X 0.0264(6) 0.0376(7) 0.0483(7) -0.0079(5) 0.0024(5) -0.0100(5)
C01Y 0.0208(9) 0.0205(9) 0.0485(12) -0.0074(8) 0.0051(8) -0.0023(7)
C01Z 0.0264(6) 0.0376(7) 0.0483(7) -0.0079(5) 0.0024(5) -0.0100(5)
C020 0.0264(6) 0.0376(7) 0.0483(7) -0.0079(5) 0.0024(5) -0.0100(5)
C021 0.0208(9) 0.0205(9) 0.0485(12) -0.0074(8) 0.0051(8) -0.0023(7)
N022 0.0264(6) 0.0376(7) 0.0483(7) -0.0079(5) 0.0024(5) -0.0100(5)
C023 0.0208(9) 0.0205(9) 0.0485(12) -0.0074(8) 0.0051(8) -0.0023(7)
C024 0.0208(9) 0.0205(9) 0.0485(12) -0.0074(8) 0.0051(8) -0.0023(7)
C025 0.0264(6) 0.0376(7) 0.0483(7) -0.0079(5) 0.0024(5) -0.0100(5)
C026 0.0264(6) 0.0376(7) 0.0483(7) -0.0079(5) 0.0024(5) -0.0100(5)
C027 0.0264(6) 0.0376(7) 0.0483(7) -0.0079(5) 0.0024(5) -0.0100(5)
C029 0.0264(6) 0.0376(7) 0.0483(7) -0.0079(5) 0.0024(5) -0.0100(5)
C02A 0.0264(6) 0.0376(7) 0.0483(7) -0.0079(5) 0.0024(5) -0.0100(5)
C02B 0.0208(9) 0.0205(9) 0.0485(12) -0.0074(8) 0.0051(8) -0.0023(7)
C02C 0.0264(6) 0.0376(7) 0.0483(7) -0.0079(5) 0.0024(5) -0.0100(5)
C02D 0.0264(6) 0.0376(7) 0.0483(7) -0.0079(5) 0.0024(5) -0.0100(5)
C02E 0.0264(6) 0.0376(7) 0.0483(7) -0.0079(5) 0.0024(5) -0.0100(5)
C02F 0.0264(6) 0.0376(7) 0.0483(7) -0.0079(5) 0.0024(5) -0.0100(5)
C02G 0.0264(6) 0.0376(7) 0.0483(7) -0.0079(5) 0.0024(5) -0.0100(5)
C02H 0.0264(6) 0.0376(7) 0.0483(7) -0.0079(5) 0.0024(5) -0.0100(5)
C02J 0.0264(6) 0.0376(7) 0.0483(7) -0.0079(5) 0.0024(5) -0.0100(5)
C02K 0.0264(6) 0.0376(7) 0.0483(7) -0.0079(5) 0.0024(5) -0.0100(5)
C02L 0.0208(9) 0.0205(9) 0.0485(12) -0.0074(8) 0.0051(8) -0.0023(7)
C02M 0.0208(9) 0.0205(9) 0.0485(12) -0.0074(8) 0.0051(8) -0.0023(7)
C02N 0.0208(9) 0.0205(9) 0.0485(12) -0.0074(8) 0.0051(8) -0.0023(7)
C02O 0.0264(6) 0.0376(7) 0.0483(7) -0.0079(5) 0.0024(5) -0.0100(5)
C02P 0.0264(6) 0.0376(7) 0.0483(7) -0.0079(5) 0.0024(5) -0.0100(5)
C02Q 0.0208(9) 0.0205(9) 0.0485(12) -0.0074(8) 0.0051(8) -0.0023(7)
C02R 0.0208(9) 0.0205(9) 0.0485(12) -0.0074(8) 0.0051(8) -0.0023(7)
C02S 0.0264(6) 0.0376(7) 0.0483(7) -0.0079(5) 0.0024(5) -0.0100(5)
C02T 0.0264(6) 0.0376(7) 0.0483(7) -0.0079(5) 0.0024(5) -0.0100(5)
C02U 0.0264(6) 0.0376(7) 0.0483(7) -0.0079(5) 0.0024(5) -0.0100(5)
C02V 0.0264(6) 0.0376(7) 0.0483(7) -0.0079(5) 0.0024(5) -0.0100(5)
C02W 0.0264(6) 0.0376(7) 0.0483(7) -0.0079(5) 0.0024(5) -0.0100(5)
C02X 0.0264(6) 0.0376(7) 0.0483(7) -0.0079(5) 0.0024(5) -0.0100(5)
C02Y 0.0264(6) 0.0376(7) 0.0483(7) -0.0079(5) 0.0024(5) -0.0100(5)
C02Z 0.0264(6) 0.0376(7) 0.0483(7) -0.0079(5) 0.0024(5) -0.0100(5)
C030 0.0264(6) 0.0376(7) 0.0483(7) -0.0079(5) 0.0024(5) -0.0100(5)
C031 0.0264(6) 0.0376(7) 0.0483(7) -0.0079(5) 0.0024(5) -0.0100(5)
C032 0.0264(6) 0.0376(7) 0.0483(7) -0.0079(5) 0.0024(5) -0.0100(5)
C033 0.0208(9) 0.0205(9) 0.0485(12) -0.0074(8) 0.0051(8) -0.0023(7)
C034 0.0264(6) 0.0376(7) 0.0483(7) -0.0079(5) 0.0024(5) -0.0100(5)
C035 0.0208(9) 0.0205(9) 0.0485(12) -0.0074(8) 0.0051(8) -0.0023(7)
C036 0.0264(6) 0.0376(7) 0.0483(7) -0.0079(5) 0.0024(5) -0.0100(5)
C037 0.0264(6) 0.0376(7) 0.0483(7) -0.0079(5) 0.0024(5) -0.0100(5)
C038 0.0264(6) 0.0376(7) 0.0483(7) -0.0079(5) 0.0024(5) -0.0100(5)
C039 0.0264(6) 0.0376(7) 0.0483(7) -0.0079(5) 0.0024(5) -0.0100(5)
C03A 0.0208(9) 0.0205(9) 0.0485(12) -0.0074(8) 0.0051(8) -0.0023(7)
C03B 0.0264(6) 0.0376(7) 0.0483(7) -0.0079(5) 0.0024(5) -0.0100(5)
C03C 0.0264(6) 0.0376(7) 0.0483(7) -0.0079(5) 0.0024(5) -0.0100(5)
C03D 0.0264(6) 0.0376(7) 0.0483(7) -0.0079(5) 0.0024(5) -0.0100(5)
C03E 0.0264(6) 0.0376(7) 0.0483(7) -0.0079(5) 0.0024(5) -0.0100(5)
C03F 0.0208(9) 0.0205(9) 0.0485(12) -0.0074(8) 0.0051(8) -0.0023(7)
C03G 0.0264(6) 0.0376(7) 0.0483(7) -0.0079(5) 0.0024(5) -0.0100(5)
C03H 0.0264(6) 0.0376(7) 0.0483(7) -0.0079(5) 0.0024(5) -0.0100(5)
C03I 0.0264(6) 0.0376(7) 0.0483(7) -0.0079(5) 0.0024(5) -0.0100(5)
C03J 0.0208(9) 0.0205(9) 0.0485(12) -0.0074(8) 0.0051(8) -0.0023(7)
C03K 0.0264(6) 0.0376(7) 0.0483(7) -0.0079(5) 0.0024(5) -0.0100(5)
C03L 0.0264(6) 0.0376(7) 0.0483(7) -0.0079(5) 0.0024(5) -0.0100(5)
C03N 0.0264(6) 0.0376(7) 0.0483(7) -0.0079(5) 0.0024(5) -0.0100(5)
C03O 0.0264(6) 0.0376(7) 0.0483(7) -0.0079(5) 0.0024(5) -0.0100(5)
C03P 0.0264(6) 0.0376(7) 0.0483(7) -0.0079(5) 0.0024(5) -0.0100(5)
C03Q 0.0264(6) 0.0376(7) 0.0483(7) -0.0079(5) 0.0024(5) -0.0100(5)
C03R 0.0264(6) 0.0376(7) 0.0483(7) -0.0079(5) 0.0024(5) -0.0100(5)
C03S 0.0264(6) 0.0376(7) 0.0483(7) -0.0079(5) 0.0024(5) -0.0100(5)
C03T 0.0264(6) 0.0376(7) 0.0483(7) -0.0079(5) 0.0024(5) -0.0100(5)
C03U 0.0264(6) 0.0376(7) 0.0483(7) -0.0079(5) 0.0024(5) -0.0100(5)
C03V 0.0264(6) 0.0376(7) 0.0483(7) -0.0079(5) 0.0024(5) -0.0100(5)
C03W 0.0264(6) 0.0376(7) 0.0483(7) -0.0079(5) 0.0024(5) -0.0100(5)
C03X 0.0208(9) 0.0205(9) 0.0485(12) -0.0074(8) 0.0051(8) -0.0023(7)
C03Y 0.0264(6) 0.0376(7) 0.0483(7) -0.0079(5) 0.0024(5) -0.0100(5)
C03Z 0.0264(6) 0.0376(7) 0.0483(7) -0.0079(5) 0.0024(5) -0.0100(5)
C040 0.0264(6) 0.0376(7) 0.0483(7) -0.0079(5) 0.0024(5) -0.0100(5)
C041 0.0264(6) 0.0376(7) 0.0483(7) -0.0079(5) 0.0024(5) -0.0100(5)
C043 0.0264(6) 0.0376(7) 0.0483(7) -0.0079(5) 0.0024(5) -0.0100(5)
C044 0.0264(6) 0.0376(7) 0.0483(7) -0.0079(5) 0.0024(5) -0.0100(5)
C045 0.0264(6) 0.0376(7) 0.0483(7) -0.0079(5) 0.0024(5) -0.0100(5)
C046 0.0264(6) 0.0376(7) 0.0483(7) -0.0079(5) 0.0024(5) -0.0100(5)
C047 0.0264(6) 0.0376(7) 0.0483(7) -0.0079(5) 0.0024(5) -0.0100(5)
C048 0.0264(6) 0.0376(7) 0.0483(7) -0.0079(5) 0.0024(5) -0.0100(5)
C049 0.0264(6) 0.0376(7) 0.0483(7) -0.0079(5) 0.0024(5) -0.0100(5)
C04A 0.0264(6) 0.0376(7) 0.0483(7) -0.0079(5) 0.0024(5) -0.0100(5)
C04B 0.0264(6) 0.0376(7) 0.0483(7) -0.0079(5) 0.0024(5) -0.0100(5)
C04C 0.0264(6) 0.0376(7) 0.0483(7) -0.0079(5) 0.0024(5) -0.0100(5)
C04D 0.0264(6) 0.0376(7) 0.0483(7) -0.0079(5) 0.0024(5) -0.0100(5)
C04F 0.0264(6) 0.0376(7) 0.0483(7) -0.0079(5) 0.0024(5) -0.0100(5)
C04G 0.0264(6) 0.0376(7) 0.0483(7) -0.0079(5) 0.0024(5) -0.0100(5)
C04H 0.0264(6) 0.0376(7) 0.0483(7) -0.0079(5) 0.0024(5) -0.0100(5)
C04I 0.0208(9) 0.0205(9) 0.0485(12) -0.0074(8) 0.0051(8) -0.0023(7)
C04J 0.0264(6) 0.0376(7) 0.0483(7) -0.0079(5) 0.0024(5) -0.0100(5)
C04K 0.0264(6) 0.0376(7) 0.0483(7) -0.0079(5) 0.0024(5) -0.0100(5)
C04L 0.0264(6) 0.0376(7) 0.0483(7) -0.0079(5) 0.0024(5) -0.0100(5)
C04M 0.0264(6) 0.0376(7) 0.0483(7) -0.0079(5) 0.0024(5) -0.0100(5)
C04O 0.0264(6) 0.0376(7) 0.0483(7) -0.0079(5) 0.0024(5) -0.0100(5)
C04Q 0.0264(6) 0.0376(7) 0.0483(7) -0.0079(5) 0.0024(5) -0.0100(5)
C04R 0.0264(6) 0.0376(7) 0.0483(7) -0.0079(5) 0.0024(5) -0.0100(5)
C04S 0.076(16) 0.068(15) 0.086(17) 0.019(13) -0.032(13) -0.044(13)
C04T 0.0208(9) 0.0205(9) 0.0485(12) -0.0074(8) 0.0051(8) -0.0023(7)
C04X 0.0264(6) 0.0376(7) 0.0483(7) -0.0079(5) 0.0024(5) -0.0100(5)
C04Y 0.0208(9) 0.0205(9) 0.0485(12) -0.0074(8) 0.0051(8) -0.0023(7)
C052 0.0264(6) 0.0376(7) 0.0483(7) -0.0079(5) 0.0024(5) -0.0100(5)
C4 0.0264(6) 0.0376(7) 0.0483(7) -0.0079(5) 0.0024(5) -0.0100(5)
Ru1 0.0150(5) 0.0120(5) 0.0390(6) -0.0054(4) -0.0014(4) 0.0009(4)

loop_
_atom_type_symbol
_atom_type_description
_atom_type_scat_dispersion_real
_atom_type_scat_dispersion_imag
_atom_type_scat_source
C C 0.0181 0.0091 'International Tables Vol C Tables 4.2.6.8 and 6.1.1.4'
Cl Cl 0.3639 0.7018 'International Tables Vol C Tables 4.2.6.8 and 6.1.1.4'
H H 0.0000 0.0000 'International Tables Vol C Tables 4.2.6.8 and 6.1.1.4'
N N 0.0311 0.0180 'International Tables Vol C Tables 4.2.6.8 and 6.1.1.4'
O O 0.0492 0.0322 'International Tables Vol C Tables 4.2.6.8 and 6.1.1.4'
P P 0.2955 0.4335 'International Tables Vol C Tables 4.2.6.8 and 6.1.1.4'
Ru Ru 0.0552 3.2960 'International Tables Vol C Tables 4.2.6.8 and 6.1.1.4'

loop_
_exptl_crystal_face_index_h
_exptl_crystal_face_index_k
_exptl_crystal_face_index_l
_exptl_crystal_face_perp_dist
0 7 -16 0.0319
-2 -8 5 0.0424
0 8 5 0.0300
0 7 16 0.0282
-6 -2 -2 0.0901
0 2 35 0.0300
-1 0 -35 0.0324
5 2 -20 0.0815
0 3 -32 0.0282
0 -5 25 0.0319
0 -7 16 0.0319
6 5 -7 0.0870
1 -6 16 0.0365
0 -8 -5 0.0319
-1 7 5 0.0346
1 -8 -5 0.0321
0 -7 -16 0.0301
0 -6 -25 0.0282
-1 6 24 0.0361
0 -2 -35 0.0244
0 2 35 0.0301
5 3 24 0.0733
0 1 -35 0.0263
-1 -1 34 0.0321
6 2 2 0.0920
1 -3 32 0.0321
-2 -6 24 0.0424

loop_
_geom_angle_atom_site_label_1
_geom_angle_atom_site_label_2
_geom_angle_atom_site_label_3
_geom_angle
_geom_angle_site_symmetry_1
_geom_angle_site_symmetry_3
_geom_angle_publ_flag
P004 Ru02 P003 178.75(17) . . ?
P008 Ru02 P003 98.32(16) . . ?
P008 Ru02 P004 81.90(16) . . ?
P00B Ru02 P003 82.63(15) . . ?
P00B Ru02 P004 97.14(16) . . ?
P00B Ru02 P008 178.99(18) . . ?
C00U Ru02 P003 83.5(5) . . ?
C00U Ru02 P004 95.3(5) . . ?
C00U Ru02 P008 95.5(5) . . ?
C00U Ru02 P00B 84.2(5) . . ?
C00U Ru02 C00Y 178.6(6) . . ?
C00Y Ru02 P003 95.4(4) . . ?
C00Y Ru02 P004 85.9(4) . . ?
C00Y Ru02 P008 85.4(5) . . ?
C00Y Ru02 P00B 94.8(5) . . ?
C020 P003 Ru02 115.5(5) . . ?
C020 P003 C02S 104.9(8) . . ?
C020 P003 C037 106.3(8) . . ?
C02S P003 Ru02 122.5(5) . . ?
C02S P003 C037 98.8(8) . . ?
C037 P003 Ru02 106.4(5) . . ?
C010 P004 Ru02 121.5(6) . . ?
C010 P004 C01J 103.9(8) . . ?
C010 P004 C02P 98.8(8) . . ?
C01J P004 Ru02 116.7(5) . . ?
C02P P004 Ru02 108.0(5) . . ?
C02P P004 C01J 105.5(8) . . ?
C026 P005 Ru1 107.8(6) . 1_455 ?
C02W P005 C026 99.7(8) . . ?
C02W P005 C03V 100.2(8) . . ?
C02W P005 Ru1 124.4(5) . 1_455 ?
C03V P005 C026 102.1(7) . . ?
C03V P005 Ru1 119.0(6) . 1_455 ?
C00 P006 Ru1 107.0(6) . 1_455 ?
C02D P006 C00 98.1(7) . . ?
C02D P006 Ru1 122.7(6) . 1_455 ?
C03G P006 C00 104.8(8) . . ?
C03G P006 C02D 100.0(8) . . ?
C03G P006 Ru1 120.9(5) . 1_455 ?
C00L P007 Ru1 105.0(5) . . ?
C016 P007 C00L 101.6(7) . . ?
C016 P007 C01P 100.5(7) . . ?
C016 P007 Ru1 122.3(5) . . ?
C01P P007 C00L 97.6(7) . . ?
C01P P007 Ru1 124.8(5) . . ?
C01O P008 Ru02 106.4(6) . . ?
C01O P008 C030 102.0(8) . . ?
C01O P008 C03H 104.4(8) . . ?
C030 P008 Ru02 121.6(5) . . ?
C03H P008 Ru02 119.2(6) . . ?
C03H P008 C030 100.8(8) . . ?
C00T P009 Ru1 118.0(5) . . ?
C02Q P009 C00T 102.7(7) . . ?
C02Q P009 Ru1 108.6(5) . . ?
C03J P009 C00T 104.4(7) . . ?
C03J P009 C02Q 100.1(7) . . ?
C03J P009 Ru1 120.3(5) . . ?
C01F P00B Ru02 104.7(6) . . ?
C01F P00B C027 101.2(8) . . ?
C01F P00B C02Z 105.9(8) . . ?
C027 P00B Ru02 122.4(5) . . ?
C02Z P00B Ru02 118.7(6) . . ?
C02Z P00B C027 101.7(8) . . ?
P006 C00 H00C 110.9 . . ?
P006 C00 H00D 110.9 . . ?
H00C C00 H00D 108.9 . . ?
C026 C00 P006 104.3(11) . . ?
C026 C00 H00C 110.9 . . ?
C026 C00 H00D 110.9 . . ?
C014 C00K H00K 119.0 . . ?
C02D C00K H00K 119.0 . . ?
C02D C00K C014 121.9(16) . . ?
P007 C00L H00A 110.8 . . ?
P007 C00L H00B 110.8 . . ?
H00A C00L H00B 108.8 . . ?
C02Q C00L P007 104.9(10) . . ?
C02Q C00L H00A 110.8 . . ?
C02Q C00L H00B 110.8 . . ?
C00N C00M H00M 120.1 . . ?
C00N C00M C03D 119.7(16) . . ?
C03D C00M H00M 120.1 . . ?
C00M C00N H00N 120.0 . . ?
C00M C00N C01E 120.1(16) . . ?
C01E C00N H00N 120.0 . . ?
C017 C00O C01B 179.6(19) . . ?
C015 C00P H00P 119.8 . . ?
C019 C00P H00P 119.8 . . ?
C019 C00P C015 120.4(15) . . ?
C01R C00Q H00Q 118.4 . . ?
C01R C00Q C03B 123.3(17) . . ?
C03B C00Q H00Q 118.4 . . ?
C01J C00S H00S 120.2 . . ?
C01J C00S C03N 119.6(17) . . ?
C03N C00S H00S 120.2 . . ?
C01G C00T P009 118.3(11) . . ?
C02M C00T P009 122.0(12) . . ?
C02M C00T C01G 119.6(14) . . ?
C038 C00U Ru02 174.5(15) . . ?
C01J C00W H00W 121.0 . . ?
C01S C00W H00W 121.0 . . ?
C01S C00W C01J 118.0(16) . . ?
C03E O00X C04O 120.1(12) . . ?
C02H C00Y Ru02 178.7(15) . . ?
C016 C00Z H00Z 119.4 . . ?
C03A C00Z H00Z 119.4 . . ?
C03A C00Z C016 121.3(15) . . ?
C02O C010 P004 117.6(13) . . ?
C039 C010 P004 126.1(14) . . ?
C039 C010 C02O 116.2(16) . . ?
C020 C013 H013 120.4 . . ?
C02T C013 H013 120.4 . . ?
C02T C013 C020 119.2(16) . . ?
C00K C014 H014 121.2 . . ?
C01W C014 C00K 117.6(16) . . ?
C01W C014 H014 121.2 . . ?
C00P C015 H015 120.7 . . ?
C00P C015 C03A 118.5(16) . . ?
C03A C015 H015 120.7 . . ?
C00Z C016 P007 122.6(12) . . ?
C00Z C016 C019 117.2(15) . . ?
C019 C016 P007 120.1(12) . . ?
C00O C017 Ru1 173.1(13) . . ?
C023 C018 H018 120.6 . . ?
C023 C018 C02B 118.9(15) . . ?
C02B C018 H018 120.6 . . ?
C00P C019 C016 120.8(15) . . ?
C00P C019 H019 119.6 . . ?
C016 C019 H019 119.6 . . ?
C02E C01A H01F 120.3 . . ?
C02E C01A C03G 119.3(16) . . ?
C03G C01A H01F 120.3 . . ?
C02L C01B C00O 120.9(15) . . ?
C02L C01B C02N 117.6(15) . . ?
C02N C01B C00O 121.4(14) . . ?
C01L C01C H01C 120.9 . . ?
C02J C01C H01C 120.9 . . ?
C02J C01C C01L 118.1(16) . . ?
C00N C01E H01J 119.9 . . ?
C03V C01E C00N 120.2(15) . . ?
C03V C01E H01J 119.9 . . ?
P00B C01F H01A 110.0 . . ?
P00B C01F H01B 110.0 . . ?
H01A C01F H01B 108.4 . . ?
C037 C01F P00B 108.3(12) . . ?
C037 C01F H01A 110.0 . . ?
C037 C01F H01B 110.0 . . ?
C00T C01G H01G 119.9 . . ?
C024 C01G C00T 120.3(14) . . ?
C024 C01G H01G 119.9 . . ?
C02U C01H H01H 120.3 . . ?
C02U C01H C03O 119.5(16) . . ?
C03O C01H H01H 120.3 . . ?
C024 C01I H01I 120.1 . . ?
C02R C01I H01I 120.1 . . ?
C02R C01I C024 119.8(14) . . ?
C00S C01J P004 122.6(14) . . ?
C00S C01J C00W 121.6(16) . . ?
C00W C01J P004 115.6(13) . . ?
C01P C01K H01K 118.5 . . ?
C02B C01K H01K 118.5 . . ?
C02B C01K C01P 122.9(16) . . ?
C01C C01L H01L 119.5 . . ?
C020 C01L C01C 121.0(17) . . ?
C020 C01L H01L 119.5 . . ?
C01R C01N N022 128.2(15) . . ?
C01R C01N C04K 122.9(15) . . ?
N022 C01N C04K 108.9(15) . . ?
P008 C01O H01D 110.5 . . ?
P008 C01O H01E 110.5 . . ?
H01D C01O H01E 108.7 . . ?
C02P C01O P008 106.3(11) . . ?
C02P C01O H01D 110.5 . . ?
C02P C01O H01E 110.5 . . ?
C01K C01P P007 120.7(12) . . ?
C033 C01P P007 123.8(11) . . ?
C033 C01P C01K 115.3(14) . . ?
C03W C01Q H01Q 122.0 . . ?
C03Y C01Q H01Q 122.0 . . ?
C03Y C01Q C03W 116.1(16) . . ?
C00Q C01R C01N 116.9(16) . . ?
C00Q C01R H01R 121.5 . . ?
C01N C01R H01R 121.5 . . ?
C00W C01S H01S 120.5 . . ?
C00W C01S C025 119.0(17) . . ?
C025 C01S H01S 120.5 . . ?
C03K C01T H01T 119.2 . . ?
C03K C01T C03S 121.6(16) . . ?
C03S C01T H01T 119.2 . . ?
C01X C01U H01U 121.3 . . ?
C01X C01U C02G 117.4(17) . . ?
C02G C01U H01U 121.3 . . ?
C02H C01V C046 122.7(15) . . ?
C036 C01V C02H 122.2(15) . . ?
C036 C01V C046 114.8(15) . . ?
C014 C01W H01W 119.5 . . ?
C014 C01W C02K 121.0(17) . . ?
C02K C01W H01W 119.5 . . ?
C01U C01X H01X 117.4 . . ?
C01U C01X C4 125.2(16) . . ?
C4 C01X H01X 117.4 . . ?
C021 C01Y H01Y 119.6 . . ?
C035 C01Y H01Y 119.6 . . ?
C035 C01Y C021 120.8(15) . . ?
C047 C01Z H01Z 117.1 . . ?
C047 C01Z C049 125.9(16) . . ?
C049 C01Z H01Z 117.1 . . ?
C013 C020 P003 119.8(13) . . ?
C01L C020 P003 121.2(14) . . ?
C01L C020 C013 118.9(16) . . ?
C01Y C021 H021 121.3 . . ?
C02N C021 C01Y 117.4(15) . . ?
C02N C021 H021 121.3 . . ?
C01N N022 C04O 106.8(13) . . ?
C04L N022 C01N 119.5(14) . . ?
C04L N022 C04O 122.9(14) . . ?
C018 C023 H023 119.4 . . ?
C033 C023 C018 121.3(16) . . ?
C033 C023 H023 119.4 . . ?
C01G C024 C01I 119.1(14) . . ?
C01G C024 H024 120.4 . . ?
C01I C024 H024 120.4 . . ?
C01S C025 H025 119.5 . . ?
C03N C025 C01S 120.9(16) . . ?
C03N C025 H025 119.5 . . ?
P005 C026 H02H 108.8 . . ?
P005 C026 H02I 108.8 . . ?
C00 C026 P005 113.7(11) . . ?
C00 C026 H02H 108.8 . . ?
C00 C026 H02I 108.8 . . ?
H02H C026 H02I 107.7 . . ?
C02U C027 P00B 123.0(13) . . ?
C02U C027 C052 118.5(16) . . ?
C052 C027 P00B 118.6(13) . . ?
C034 C029 Ru1 171.7(14) . 1_455 ?
C02D C02A H02K 119.4 . . ?
C02K C02A H02K 119.4 . . ?
C02K C02A C02D 121.1(16) . . ?
C018 C02B H02D 120.3 . . ?
C01K C02B C018 119.3(14) . . ?
C01K C02B H02D 120.3 . . ?
C03S C02C H02C 120.4 . . ?
C04R C02C H02C 120.4 . . ?
C04R C02C C03S 119.2(15) . . ?
C00K C02D P006 119.2(13) . . ?
C00K C02D C02A 117.7(16) . . ?
C02A C02D P006 122.6(13) . . ?
C01A C02E H02P 119.7 . . ?
C01A C02E C03W 120.5(16) . . ?
C03W C02E H02P 119.7 . . ?
C030 C02F H02F 119.4 . . ?
C040 C02F H02F 119.4 . . ?
C040 C02F C030 121.3(16) . . ?
C01U C02G H02Q 119.8 . . ?
C04G C02G C01U 120.4(16) . . ?
C04G C02G H02Q 119.8 . . ?
C00Y C02H C01V 171.4(19) . . ?
C01C C02J H02J 119.2 . . ?
C02T C02J C01C 121.5(17) . . ?
C02T C02J H02J 119.2 . . ?
C01W C02K H02S 119.8 . . ?
C02A C02K C01W 120.5(17) . . ?
C02A C02K H02S 119.8 . . ?
C01B C02L H02L 119.2 . . ?
C01B C02L C035 121.7(16) . . ?
C035 C02L H02L 119.2 . . ?
C00T C02M H02M 119.3 . . ?
C00T C02M C02R 121.5(14) . . ?
C02R C02M H02M 119.3 . . ?
C01B C02N C021 122.9(14) . . ?
C01B C02N H02N 118.6 . . ?
C021 C02N H02N 118.6 . . ?
C010 C02O H02O 117.8 . . ?
C04B C02O C010 124.3(16) . . ?
C04B C02O H02O 117.8 . . ?
P004 C02P H02A 108.7 . . ?
P004 C02P H02B 108.7 . . ?
C01O C02P P004 114.0(11) . . ?
C01O C02P H02A 108.7 . . ?
C01O C02P H02B 108.7 . . ?
H02A C02P H02B 107.6 . . ?
P009 C02Q H02E 109.8 . . ?
P009 C02Q H02G 109.8 . . ?
C00L C02Q P009 109.3(10) . . ?
C00L C02Q H02E 109.8 . . ?
C00L C02Q H02G 109.8 . . ?
H02E C02Q H02G 108.3 . . ?
C01I C02R C02M 119.7(15) . . ?
C01I C02R H02R 120.2 . . ?
C02M C02R H02R 120.2 . . ?
C03Q C02S P003 114.0(12) . . ?
C04J C02S P003 126.9(14) . . ?
C04J C02S C03Q 119.1(16) . . ?
C013 C02T H02T 119.4 . . ?
C02J C02T C013 121.2(17) . . ?
C02J C02T H02T 119.4 . . ?
C01H C02U C027 122.4(17) . . ?
C01H C02U H02U 118.8 . . ?
C027 C02U H02U 118.8 . . ?
C030 C02V H02V 118.7 . . ?
C030 C02V C04F 122.7(16) . . ?
C04F C02V H02V 118.7 . . ?
C04G C02W P005 123.4(12) . . ?
C4 C02W P005 119.9(13) . . ?
C4 C02W C04G 116.7(16) . . ?
C036 C02X H02X 118.5 . . ?
C04H C02X H02X 118.5 . . ?
C04H C02X C036 123.0(16) . . ?
C03T C02Y H02Y 119.1 . . ?
C04X C02Y H02Y 119.1 . . ?
C04X C02Y C03T 121.9(16) . . ?
C03T C02Z P00B 121.9(13) . . ?
C03Z C02Z P00B 118.3(12) . . ?
C03Z C02Z C03T 119.7(16) . . ?
C02F C030 P008 120.5(13) . . ?
C02V C030 P008 122.0(13) . . ?
C02V C030 C02F 117.4(16) . . ?
C03D C031 H031 118.9 . . ?
C03D C031 C03V 122.2(16) . . ?
C03V C031 H031 118.9 . . ?
H03A C032 H03B 109.5 . . ?
H03A C032 H03C 109.5 . . ?
H03B C032 H03C 109.5 . . ?
C041 C032 H03A 109.5 . . ?
C041 C032 H03B 109.5 . . ?
C041 C032 H03C 109.5 . . ?
C01P C033 H033 119.0 . . ?
C023 C033 C01P 122.1(14) . . ?
C023 C033 H033 119.0 . . ?
C029 C034 C03B 173.8(18) . . ?
C01Y C035 C02L 119.5(14) . . ?
C01Y C035 H035 120.2 . . ?
C02L C035 H035 120.2 . . ?
C01V C036 H036 119.9 . . ?
C02X C036 C01V 120.2(16) . . ?
C02X C036 H036 119.9 . . ?
P003 C037 H03D 109.3 . . ?
P003 C037 H03E 109.3 . . ?
C01F C037 P003 111.8(11) . . ?
C01F C037 H03D 109.3 . . ?
C01F C037 H03E 109.3 . . ?
H03D C037 H03E 107.9 . . ?
C00U C038 C047 173.0(19) . . ?
C010 C039 H039 119.5 . . ?
C010 C039 C043 121.0(16) . . ?
C043 C039 H039 119.5 . . ?
C00Z C03A C015 121.7(15) . . ?
C00Z C03A H03G 119.1 . . ?
C015 C03A H03G 119.1 . . ?
C00Q C03B C034 121.0(16) . . ?
C04A C03B C00Q 116.8(15) . . ?
C04A C03B C034 122.2(15) . . ?
C040 C03C H03F 119.1 . . ?
C040 C03C C04F 121.7(17) . . ?
C04F C03C H03F 119.1 . . ?
C00M C03D H03J 119.7 . . ?
C031 C03D C00M 120.5(16) . . ?
C031 C03D H03J 119.7 . . ?
C03R C03E O00X 114.4(14) . . ?
C03R C03E C049 123.1(16) . . ?
C049 C03E O00X 122.5(15) . . ?
C03J C03F H03H 119.0 . . ?
C04I C03F H03H 119.0 . . ?
C04I C03F C03J 122.0(15) . . ?
C01A C03G P006 119.9(13) . . ?
C01A C03G C03Y 119.2(16) . . ?
C03Y C03G P006 120.9(13) . . ?
C03K C03H P008 123.7(13) . . ?
C04R C03H P008 119.4(12) . . ?
C04R C03H C03K 116.9(15) . . ?
C043 C03I H03I 120.5 . . ?
C043 C03I C04B 119.0(16) . . ?
C04B C03I H03I 120.5 . . ?
C03F C03J P009 121.9(12) . . ?
C03F C03J C03X 115.7(15) . . ?
C03X C03J P009 122.3(12) . . ?
C01T C03K C03H 122.2(16) . . ?
C01T C03K H03K 118.9 . . ?
C03H C03K H03K 118.9 . . ?
C04J C03L H03L 121.7 . . ?
C04J C03L C04Q 116.7(16) . . ?
C04Q C03L H03L 121.7 . . ?
C00S C03N H03N 119.6 . . ?
C025 C03N C00S 120.8(17) . . ?
C025 C03N H03N 119.6 . . ?
C01H C03O H03O 121.6 . . ?
C04C C03O C01H 116.8(16) . . ?
C04C C03O H03O 121.6 . . ?
C03Q C03P H03P 118.3 . . ?
C04Q C03P H03P 118.3 . . ?
C04Q C03P C03Q 123.3(17) . . ?
C02S C03Q H03Q 121.8 . . ?
C03P C03Q C02S 116.4(15) . . ?
C03P C03Q H03Q 121.8 . . ?
C03E C03R H03R 120.8 . . ?
C03E C03R C045 118.4(15) . . ?
C045 C03R H03R 120.8 . . ?
C01T C03S C02C 118.6(16) . . ?
C01T C03S H03S 120.7 . . ?
C02C C03S H03S 120.7 . . ?
C02Y C03T C02Z 118.4(16) . . ?
C02Y C03T H03T 120.8 . . ?
C02Z C03T H03T 120.8 . . ?
C04M C03U H03U 117.4 . . ?
C04M C03U C04O 125.1(16) . . ?
C04O C03U H03U 117.4 . . ?
C01E C03V P005 120.2(12) . . ?
C031 C03V P005 122.5(13) . . ?
C031 C03V C01E 117.2(16) . . ?
C01Q C03W H03W 119.0 . . ?
C02E C03W C01Q 121.9(17) . . ?
C02E C03W H03W 119.0 . . ?
C03J C03X H03X 119.5 . . ?
C04Y C03X C03J 120.9(14) . . ?
C04Y C03X H03X 119.5 . . ?
C01Q C03Y C03G 123.0(16) . . ?
C01Q C03Y H03Y 118.5 . . ?
C03G C03Y H03Y 118.5 . . ?
C02Z C03Z H03Z 119.5 . . ?
C044 C03Z C02Z 121.0(16) . . ?
C044 C03Z H03Z 119.5 . . ?
C02F C040 C03C 121.2(16) . . ?
C02F C040 H040 119.4 . . ?
C03C C040 H040 119.4 . . ?
C032 C041 C04D 113.9(14) . . ?
C032 C041 C04O 113.1(14) . . ?
C04K C041 C032 113.4(13) . . ?
C04K C041 C04D 107.3(14) . . ?
C04K C041 C04O 102.1(14) . . ?
C04O C041 C04D 106.1(13) . . ?
C039 C043 H043 119.4 . . ?
C03I C043 C039 121.2(16) . . ?
C03I C043 H043 119.4 . . ?
C03Z C044 H044 119.9 . . ?
C03Z C044 C04X 120.2(16) . . ?
C04X C044 H044 119.9 . . ?
C03R C045 H045 119.7 . . ?
C047 C045 C03R 120.6(15) . . ?
C047 C045 H045 119.7 . . ?
C01V C046 H046 117.6 . . ?
C048 C046 C01V 124.8(16) . . ?
C048 C046 H046 117.6 . . ?
C01Z C047 C038 122.0(15) . . ?
C01Z C047 C045 116.3(16) . . ?
C045 C047 C038 121.6(15) . . ?
C046 C048 H048 121.2 . . ?
C046 C048 C04H 117.5(16) . . ?
C04H C048 H048 121.2 . . ?
C01Z C049 C04M 128.4(15) . . ?
C03E C049 C01Z 115.3(15) . . ?
C03E C049 C04M 116.2(15) . . ?
C03B C04A H04A 118.8 . . ?
C04K C04A C03B 122.5(16) . . ?
C04K C04A H04A 118.8 . . ?
C02O C04B C03I 118.0(16) . . ?
C02O C04B H04B 121.0 . . ?
C03I C04B H04B 121.0 . . ?
C03O C04C H04C 119.7 . . ?
C052 C04C C03O 120.5(16) . . ?
C052 C04C H04C 119.7 . . ?
C041 C04D H04D 109.5 . . ?
C041 C04D H04E 109.5 . . ?
C041 C04D H04F 109.5 . . ?
H04D C04D H04E 109.5 . . ?
H04D C04D H04F 109.5 . . ?
H04E C04D H04F 109.5 . . ?
C02V C04F H04G 122.2 . . ?
C03C C04F C02V 115.7(16) . . ?
C03C C04F H04G 122.2 . . ?
C02G C04G C02W 121.7(15) . . ?
C02G C04G H04O 119.2 . . ?
C02W C04G H04O 119.2 . . ?
C02X C04H C048 119.6(17) . . ?
C02X C04H H04H 120.2 . . ?
C048 C04H H04H 120.2 . . ?
C03F C04I H04N 119.4 . . ?
C03F C04I C04T 121.2(15) . . ?
C04T C04I H04N 119.4 . . ?
C02S C04J C03L 124.1(17) . . ?
C02S C04J H04J 117.9 . . ?
C03L C04J H04J 117.9 . . ?
C01N C04K C041 108.6(14) . . ?
C04A C04K C01N 117.5(16) . . ?
C04A C04K C041 133.7(16) . . ?
N022 C04L H04I 109.5 . . ?
N022 C04L H04K 109.5 . . ?
N022 C04L H04L 109.5 . . ?
H04I C04L H04K 109.5 . . ?
H04I C04L H04L 109.5 . . ?
H04K C04L H04L 109.5 . . ?
C03U C04M C049 121.7(16) . . ?
C03U C04M H04M 119.2 . . ?
C049 C04M H04M 119.2 . . ?
O00X C04O C041 105.7(12) . . ?
N022 C04O O00X 106.0(13) . . ?
N022 C04O C041 104.3(14) . . ?
C03U C04O O00X 109.7(14) . . ?
C03U C04O N022 108.7(13) . . ?
C03U C04O C041 121.3(15) . . ?
C03L C04Q H04Q 119.9 . . ?
C03P C04Q C03L 120.1(17) . . ?
C03P C04Q H04Q 119.9 . . ?
C02C C04R C03H 120.9(15) . . ?
C02C C04R H04R 119.5 . . ?
C03H C04R H04R 119.5 . . ?
Cl00 C04S Cl0A 110.1(12) . . ?
Cl00 C04S H04P 109.6 . . ?
Cl00 C04S H04S 109.6 . . ?
Cl0A C04S H04P 109.6 . . ?
Cl0A C04S H04S 109.6 . . ?
H04P C04S H04S 108.2 . . ?
C04I C04T H04T 122.5 . . ?
C04Y C04T C04I 115.0(15) . . ?
C04Y C04T H04T 122.5 . . ?
C02Y C04X C044 118.7(16) . . ?
C02Y C04X H04X 120.7 . . ?
C044 C04X H04X 120.7 . . ?
C03X C04Y C04T 124.7(15) . . ?
C03X C04Y H04Y 117.7 . . ?
C04T C04Y H04Y 117.7 . . ?
C027 C052 H052 119.8 . . ?
C04C C052 C027 120.4(16) . . ?
C04C C052 H052 119.8 . . ?
C01X C4 C02W 118.6(15) . . ?
C01X C4 H4 120.7 . . ?
C02W C4 H4 120.7 . . ?
P006 Ru1 P005 81.47(15) 1_655 1_655 ?
P006 Ru1 P007 177.59(16) 1_655 . ?
P006 Ru1 P009 95.04(15) 1_655 . ?
P007 Ru1 P005 100.93(15) . 1_655 ?
P009 Ru1 P005 175.46(16) . 1_655 ?
P009 Ru1 P007 82.57(14) . . ?
C017 Ru1 P005 94.4(4) . 1_655 ?
C017 Ru1 P006 99.6(4) . 1_655 ?
C017 Ru1 P007 80.0(4) . . ?
C017 Ru1 P009 89.0(4) . . ?
C029 Ru1 P005 85.0(5) 1_655 1_655 ?
C029 Ru1 P006 81.5(5) 1_655 1_655 ?
C029 Ru1 P007 98.9(5) 1_655 . ?
C029 Ru1 P009 91.7(5) 1_655 . ?
C029 Ru1 C017 178.6(7) 1_655 . ?

loop_
_geom_bond_atom_site_label_1
_geom_bond_atom_site_label_2
_geom_bond_distance
_geom_bond_site_symmetry_2
_geom_bond_publ_flag
Ru02 P003 2.367(4) . ?
Ru02 P004 2.362(4) . ?
Ru02 P008 2.350(5) . ?
Ru02 P00B 2.350(5) . ?
Ru02 C00U 2.046(18) . ?
Ru02 C00Y 2.091(18) . ?
P003 C020 1.803(17) . ?
P003 C02S 1.847(18) . ?
P003 C037 1.919(17) . ?
P004 C010 1.818(18) . ?
P004 C01J 1.859(17) . ?
P004 C02P 1.831(17) . ?
P005 C026 1.884(16) . ?
P005 C02W 1.824(18) . ?
P005 C03V 1.851(17) . ?
P005 Ru1 2.373(4) 1_455 ?
P006 C00 1.882(16) . ?
P006 C02D 1.840(17) . ?
P006 C03G 1.829(18) . ?
P006 Ru1 2.344(4) 1_455 ?
P007 C00L 1.852(15) . ?
P007 C016 1.808(17) . ?
P007 C01P 1.839(16) . ?
P007 Ru1 2.368(4) . ?
P008 C01O 1.810(16) . ?
P008 C030 1.839(18) . ?
P008 C03H 1.816(18) . ?
P009 C00T 1.840(15) . ?
P009 C02Q 1.828(14) . ?
P009 C03J 1.826(17) . ?
P009 Ru1 2.361(4) . ?
Cl00 C04S 1.77(3) . ?
P00B C01F 1.826(16) . ?
P00B C027 1.861(18) . ?
P00B C02Z 1.851(17) . ?
Cl0A C04S 1.80(3) . ?
C00 H00C 0.9900 . ?
C00 H00D 0.9900 . ?
C00 C026 1.49(2) . ?
C00K H00K 0.9500 . ?
C00K C014 1.42(2) . ?
C00K C02D 1.37(2) . ?
C00L H00A 0.9900 . ?
C00L H00B 0.9900 . ?
C00L C02Q 1.56(2) . ?
C00M H00M 0.9500 . ?
C00M C00N 1.35(2) . ?
C00M C03D 1.37(2) . ?
C00N H00N 0.9500 . ?
C00N C01E 1.42(2) . ?
C00O C017 1.19(2) . ?
C00O C01B 1.46(2) . ?
C00P H00P 0.9500 . ?
C00P C015 1.39(2) . ?
C00P C019 1.38(2) . ?
C00Q H00Q 0.9500 . ?
C00Q C01R 1.38(2) . ?
C00Q C03B 1.44(2) . ?
C00S H00S 0.9500 . ?
C00S C01J 1.33(2) . ?
C00S C03N 1.40(2) . ?
C00T C01G 1.40(2) . ?
C00T C02M 1.37(2) . ?
C00U C038 1.21(2) . ?
C00W H00W 0.9500 . ?
C00W C01J 1.45(2) . ?
C00W C01S 1.38(2) . ?
O00X C03E 1.39(2) . ?
O00X C04O 1.507(19) . ?
C00Y C02H 1.21(2) . ?
C00Z H00Z 0.9500 . ?
C00Z C016 1.40(2) . ?
C00Z C03A 1.35(2) . ?
C010 C02O 1.40(2) . ?
C010 C039 1.35(2) . ?
C013 H013 0.9500 . ?
C013 C020 1.43(2) . ?
C013 C02T 1.42(2) . ?
C014 H014 0.9500 . ?
C014 C01W 1.37(2) . ?
C015 H015 0.9500 . ?
C015 C03A 1.39(2) . ?
C016 C019 1.42(2) . ?
C017 Ru1 2.069(16) . ?
C018 H018 0.9500 . ?
C018 C023 1.36(2) . ?
C018 C02B 1.39(2) . ?
C019 H019 0.9500 . ?
C01A H01F 0.9500 . ?
C01A C02E 1.38(2) . ?
C01A C03G 1.40(2) . ?
C01B C02L 1.38(2) . ?
C01B C02N 1.39(2) . ?
C01C H01C 0.9500 . ?
C01C C01L 1.45(2) . ?
C01C C02J 1.39(2) . ?
C01E H01J 0.9500 . ?
C01E C03V 1.39(2) . ?
C01F H01A 0.9900 . ?
C01F H01B 0.9900 . ?
C01F C037 1.46(2) . ?
C01G H01G 0.9500 . ?
C01G C024 1.38(2) . ?
C01H H01H 0.9500 . ?
C01H C02U 1.35(2) . ?
C01H C03O 1.43(2) . ?
C01I H01I 0.9500 . ?
C01I C024 1.45(2) . ?
C01I C02R 1.36(2) . ?
C01K H01K 0.9500 . ?
C01K C01P 1.40(2) . ?
C01K C02B 1.35(2) . ?
C01L H01L 0.9500 . ?
C01L C020 1.36(2) . ?
C01N C01R 1.40(2) . ?
C01N N022 1.43(2) . ?
C01N C04K 1.45(2) . ?
C01O H01D 0.9900 . ?
C01O H01E 0.9900 . ?
C01O C02P 1.54(2) . ?
C01P C033 1.40(2) . ?
C01Q H01Q 0.9500 . ?
C01Q C03W 1.40(2) . ?
C01Q C03Y 1.40(2) . ?
C01R H01R 0.9500 . ?
C01S H01S 0.9500 . ?
C01S C025 1.42(2) . ?
C01T H01T 0.9500 . ?
C01T C03K 1.33(2) . ?
C01T C03S 1.38(2) . ?
C01U H01U 0.9500 . ?
C01U C01X 1.34(2) . ?
C01U C02G 1.41(2) . ?
C01V C02H 1.40(2) . ?
C01V C036 1.40(2) . ?
C01V C046 1.42(2) . ?
C01W H01W 0.9500 . ?
C01W C02K 1.37(2) . ?
C01X H01X 0.9500 . ?
C01X C4 1.38(2) . ?
C01Y H01Y 0.9500 . ?
C01Y C021 1.41(2) . ?
C01Y C035 1.37(2) . ?
C01Z H01Z 0.9500 . ?
C01Z C047 1.35(2) . ?
C01Z C049 1.40(2) . ?
C021 H021 0.9500 . ?
C021 C02N 1.39(2) . ?
N022 C04L 1.42(2) . ?
N022 C04O 1.49(2) . ?
C023 H023 0.9500 . ?
C023 C033 1.34(2) . ?
C024 H024 0.9500 . ?
C025 H025 0.9500 . ?
C025 C03N 1.35(2) . ?
C026 H02H 0.9900 . ?
C026 H02I 0.9900 . ?
C027 C02U 1.39(2) . ?
C027 C052 1.40(2) . ?
C029 C034 1.22(2) . ?
C029 Ru1 2.027(17) 1_455 ?
C02A H02K 0.9500 . ?
C02A C02D 1.39(2) . ?
C02A C02K 1.37(2) . ?
C02B H02D 0.9500 . ?
C02C H02C 0.9500 . ?
C02C C03S 1.42(2) . ?
C02C C04R 1.40(2) . ?
C02E H02P 0.9500 . ?
C02E C03W 1.40(2) . ?
C02F H02F 0.9500 . ?
C02F C030 1.41(2) . ?
C02F C040 1.34(2) . ?
C02G H02Q 0.9500 . ?
C02G C04G 1.35(2) . ?
C02J H02J 0.9500 . ?
C02J C02T 1.34(2) . ?
C02K H02S 0.9500 . ?
C02L H02L 0.9500 . ?
C02L C035 1.40(2) . ?
C02M H02M 0.9500 . ?
C02M C02R 1.40(2) . ?
C02N H02N 0.9500 . ?
C02O H02O 0.9500 . ?
C02O C04B 1.39(2) . ?
C02P H02A 0.9900 . ?
C02P H02B 0.9900 . ?
C02Q H02E 0.9900 . ?
C02Q H02G 0.9900 . ?
C02R H02R 0.9500 . ?
C02S C03Q 1.43(2) . ?
C02S C04J 1.35(2) . ?
C02T H02T 0.9500 . ?
C02U H02U 0.9500 . ?
C02V H02V 0.9500 . ?
C02V C030 1.37(2) . ?
C02V C04F 1.43(2) . ?
C02W C04G 1.44(2) . ?
C02W C4 1.40(2) . ?
C02X H02X 0.9500 . ?
C02X C036 1.40(2) . ?
C02X C04H 1.34(2) . ?
C02Y H02Y 0.9500 . ?
C02Y C03T 1.40(2) . ?
C02Y C04X 1.34(2) . ?
C02Z C03T 1.41(2) . ?
C02Z C03Z 1.37(2) . ?
C031 H031 0.9500 . ?
C031 C03D 1.36(2) . ?
C031 C03V 1.38(2) . ?
C032 H03A 0.9800 . ?
C032 H03B 0.9800 . ?
C032 H03C 0.9800 . ?
C032 C041 1.53(2) . ?
C033 H033 0.9500 . ?
C034 C03B 1.45(2) . ?
C035 H035 0.9500 . ?
C036 H036 0.9500 . ?
C037 H03D 0.9900 . ?
C037 H03E 0.9900 . ?
C038 C047 1.47(2) . ?
C039 H039 0.9500 . ?
C039 C043 1.44(2) . ?
C03A H03G 0.9500 . ?
C03B C04A 1.43(2) . ?
C03C H03F 0.9500 . ?
C03C C040 1.36(2) . ?
C03C C04F 1.40(2) . ?
C03D H03J 0.9500 . ?
C03E C03R 1.37(2) . ?
C03E C049 1.38(2) . ?
C03F H03H 0.9500 . ?
C03F C03J 1.39(2) . ?
C03F C04I 1.37(2) . ?
C03G C03Y 1.40(2) . ?
C03H C03K 1.42(2) . ?
C03H C04R 1.41(2) . ?
C03I H03I 0.9500 . ?
C03I C043 1.36(2) . ?
C03I C04B 1.40(2) . ?
C03J C03X 1.41(2) . ?
C03K H03K 0.9500 . ?
C03L H03L 0.9500 . ?
C03L C04J 1.39(2) . ?
C03L C04Q 1.40(2) . ?
C03N H03N 0.9500 . ?
C03O H03O 0.9500 . ?
C03O C04C 1.42(2) . ?
C03P H03P 0.9500 . ?
C03P C03Q 1.40(2) . ?
C03P C04Q 1.35(2) . ?
C03Q H03Q 0.9500 . ?
C03R H03R 0.9500 . ?
C03R C045 1.42(2) . ?
C03S H03S 0.9500 . ?
C03T H03T 0.9500 . ?
C03U H03U 0.9500 . ?
C03U C04M 1.30(2) . ?
C03U C04O 1.47(2) . ?
C03W H03W 0.9500 . ?
C03X H03X 0.9500 . ?
C03X C04Y 1.34(2) . ?
C03Y H03Y 0.9500 . ?
C03Z H03Z 0.9500 . ?
C03Z C044 1.36(2) . ?
C040 H040 0.9500 . ?
C041 C04D 1.55(2) . ?
C041 C04K 1.50(2) . ?
C041 C04O 1.54(2) . ?
C043 H043 0.9500 . ?
C044 H044 0.9500 . ?
C044 C04X 1.43(2) . ?
C045 H045 0.9500 . ?
C045 C047 1.41(2) . ?
C046 H046 0.9500 . ?
C046 C048 1.36(2) . ?
C048 H048 0.9500 . ?
C048 C04H 1.41(2) . ?
C049 C04M 1.45(2) . ?
C04A H04A 0.9500 . ?
C04A C04K 1.36(2) . ?
C04B H04B 0.9500 . ?
C04C H04C 0.9500 . ?
C04C C052 1.38(2) . ?
C04D H04D 0.9800 . ?
C04D H04E 0.9800 . ?
C04D H04F 0.9800 . ?
C04F H04G 0.9500 . ?
C04G H04O 0.9500 . ?
C04H H04H 0.9500 . ?
C04I H04N 0.9500 . ?
C04I C04T 1.41(2) . ?
C04J H04J 0.9500 . ?
C04L H04I 0.9800 . ?
C04L H04K 0.9800 . ?
C04L H04L 0.9800 . ?
C04M H04M 0.9500 . ?
C04Q H04Q 0.9500 . ?
C04R H04R 0.9500 . ?
C04S H04P 0.9900 . ?
C04S H04S 0.9900 . ?
C04T H04T 0.9500 . ?
C04T C04Y 1.37(2) . ?
C04X H04X 0.9500 . ?
C04Y H04Y 0.9500 . ?
C052 H052 0.9500 . ?
C4 H4 0.9500 . ?

loop_
_geom_torsion_atom_site_label_1
_geom_torsion_atom_site_label_2
_geom_torsion_atom_site_label_3
_geom_torsion_atom_site_label_4
_geom_torsion
_geom_torsion_site_symmetry_1
_geom_torsion_site_symmetry_2
_geom_torsion_site_symmetry_3
_geom_torsion_site_symmetry_4
_geom_torsion_publ_flag
Ru02 P003 C020 C013 -92.3(13) . . . . ?
Ru02 P003 C020 C01L 86.7(14) . . . . ?
Ru02 P003 C02S C03Q 47.4(14) . . . . ?
Ru02 P003 C02S C04J -135.0(14) . . . . ?
Ru02 P004 C010 C02O -46.2(15) . . . . ?
Ru02 P004 C010 C039 138.0(13) . . . . ?
Ru02 P004 C01J C00S -85.5(15) . . . . ?
Ru02 P004 C01J C00W 88.5(12) . . . . ?
Ru02 P004 C02P C01O -18.8(13) . . . . ?
Ru02 P008 C01O C02P -51.8(12) . . . . ?
Ru02 P008 C030 C02F -26.8(16) . . . . ?
Ru02 P008 C030 C02V 150.9(12) . . . . ?
Ru02 P008 C03H C03K 128.7(14) . . . . ?
Ru02 P008 C03H C04R -52.8(16) . . . . ?
Ru02 P00B C01F C037 55.7(12) . . . . ?
Ru02 P00B C027 C02U -141.8(12) . . . . ?
Ru02 P00B C027 C052 36.8(15) . . . . ?
Ru02 P00B C02Z C03T -128.5(13) . . . . ?
Ru02 P00B C02Z C03Z 54.7(16) . . . . ?
P003 C02S C03Q C03P 177.0(12) . . . . ?
P003 C02S C04J C03L 179.8(13) . . . . ?
P004 C010 C02O C04B 179.2(13) . . . . ?
P004 C010 C039 C043 177.9(13) . . . . ?
P005 C02W C04G C02G -175.1(13) . . . . ?
P005 C02W C4 C01X 176.5(13) . . . . ?
P006 C00 C026 P005 48.6(14) . . . . ?
P006 C03G C03Y C01Q 178.3(13) . . . . ?
P007 C00L C02Q P009 -56.4(11) . . . . ?
P007 C016 C019 C00P 177.2(11) . . . . ?
P007 C01P C033 C023 -172.6(12) . . . . ?
P008 C01O C02P P004 45.4(14) . . . . ?
P008 C03H C03K C01T 176.1(14) . . . . ?
P008 C03H C04R C02C -173.7(13) . . . . ?
P009 C00T C01G C024 177.7(12) . . . . ?
P009 C00T C02M C02R -176.8(12) . . . . ?
P009 C03J C03X C04Y 178.0(11) . . . . ?
P00B C01F C037 P003 -49.2(14) . . . . ?
P00B C027 C02U C01H -176.9(13) . . . . ?
P00B C027 C052 C04C -178.2(12) . . . . ?
P00B C02Z C03T C02Y -178.2(13) . . . . ?
P00B C02Z C03Z C044 178.2(14) . . . . ?
C00 P006 C02D C00K 61.1(15) . . . . ?
C00 P006 C02D C02A -110.8(15) . . . . ?
C00 P006 C03G C01A 35.4(15) . . . . ?
C00 P006 C03G C03Y -142.6(14) . . . . ?
C00K C014 C01W C02K 1(2) . . . . ?
C00L P007 C016 C00Z -33.7(14) . . . . ?
C00L P007 C016 C019 149.2(12) . . . . ?
C00L P007 C01P C01K -60.9(14) . . . . ?
C00L P007 C01P C033 112.9(14) . . . . ?
C00M C00N C01E C03V 3(3) . . . . ?
C00N C00M C03D C031 2(3) . . . . ?
C00N C01E C03V P005 178.9(13) . . . . ?
C00N C01E C03V C031 -2(3) . . . . ?
C00O C01B C02L C035 177.3(13) . . . . ?
C00O C01B C02N C021 -179.0(13) . . . . ?
C00P C015 C03A C00Z 1(2) . . . . ?
C00Q C03B C04A C04K -2(2) . . . . ?
C00T P009 C02Q C00L -91.7(11) . . . . ?
C00T P009 C03J C03F -168.3(12) . . . . ?
C00T P009 C03J C03X 15.3(14) . . . . ?
C00T C01G C024 C01I 0(2) . . . . ?
C00T C02M C02R C01I -2(2) . . . . ?
C00W C01S C025 C03N 3(2) . . . . ?
O00X C03E C03R C045 179.4(15) . . . . ?
O00X C03E C049 C01Z -179.6(15) . . . . ?
O00X C03E C049 C04M -3(2) . . . . ?
C00Z C016 C019 C00P 0(2) . . . . ?
C010 P004 C01J C00S 51.2(16) . . . . ?
C010 P004 C01J C00W -134.8(12) . . . . ?
C010 P004 C02P C01O -146.2(12) . . . . ?
C010 C02O C04B C03I 7(3) . . . . ?
C010 C039 C043 C03I -2(3) . . . . ?
C014 C00K C02D P006 -175.1(13) . . . . ?
C014 C00K C02D C02A -3(2) . . . . ?
C014 C01W C02K C02A 0(3) . . . . ?
C015 C00P C019 C016 -1(2) . . . . ?
C016 P007 C00L C02Q -177.5(10) . . . . ?
C016 P007 C01P C01K 42.4(14) . . . . ?
C016 P007 C01P C033 -143.7(13) . . . . ?
C016 C00Z C03A C015 -3(2) . . . . ?
C018 C023 C033 C01P -4(2) . . . . ?
C019 C00P C015 C03A 1(2) . . . . ?
C01A C02E C03W C01Q 0(2) . . . . ?
C01A C03G C03Y C01Q 0(2) . . . . ?
C01B C02L C035 C01Y -1(2) . . . . ?
C01C C01L C020 P003 -178.5(12) . . . . ?
C01C C01L C020 C013 0(2) . . . . ?
C01C C02J C02T C013 -1(2) . . . . ?
C01F P00B C027 C02U 102.6(15) . . . . ?
C01F P00B C027 C052 -78.8(14) . . . . ?
C01F P00B C02Z C03T -11.3(17) . . . . ?
C01F P00B C02Z C03Z 171.8(14) . . . . ?
C01G C00T C02M C02R 0(2) . . . . ?
C01H C03O C04C C052 -12(2) . . . . ?
C01J P004 C010 C02O 179.8(13) . . . . ?
C01J P004 C010 C039 4.0(17) . . . . ?
C01J P004 C02P C01O 106.6(13) . . . . ?
C01J C00S C03N C025 -2(2) . . . . ?
C01J C00W C01S C025 -3(2) . . . . ?
C01K C01P C033 C023 2(2) . . . . ?
C01L C01C C02J C02T -1(2) . . . . ?
C01N N022 C04O O00X -82.3(14) . . . . ?
C01N N022 C04O C03U 159.8(14) . . . . ?
C01N N022 C04O C041 29.0(16) . . . . ?
C01O P008 C030 C02F 91.2(14) . . . . ?
C01O P008 C030 C02V -91.0(15) . . . . ?
C01O P008 C03H C03K 10.1(17) . . . . ?
C01O P008 C03H C04R -171.3(14) . . . . ?
C01P P007 C00L C02Q -75.1(10) . . . . ?
C01P P007 C016 C00Z -133.9(12) . . . . ?
C01P P007 C016 C019 49.1(13) . . . . ?
C01P C01K C02B C018 3(2) . . . . ?
C01R C00Q C03B C034 -176.9(16) . . . . ?
C01R C00Q C03B C04A 2(2) . . . . ?
C01R C01N N022 C04L 19(2) . . . . ?
C01R C01N N022 C04O 164.1(16) . . . . ?
C01R C01N C04K C041 176.4(15) . . . . ?
C01R C01N C04K C04A 1(2) . . . . ?
C01S C00W C01J P004 -172.8(12) . . . . ?
C01S C00W C01J C00S 1(2) . . . . ?
C01S C025 C03N C00S 0(2) . . . . ?
C01U C01X C4 C02W 1(3) . . . . ?
C01U C02G C04G C02W -3(3) . . . . ?
C01V C046 C048 C04H 2(3) . . . . ?
C01X C01U C02G C04G 3(2) . . . . ?
C01Y C021 C02N C01B 4(2) . . . . ?
C01Z C049 C04M C03U -170.2(18) . . . . ?
C020 P003 C02S C03Q -178.2(12) . . . . ?
C020 P003 C02S C04J -0.6(18) . . . . ?
C020 C013 C02T C02J 3(2) . . . . ?
C021 C01Y C035 C02L 2(2) . . . . ?
N022 C01N C01R C00Q 177.8(16) . . . . ?
N022 C01N C04K C041 -3.2(18) . . . . ?
N022 C01N C04K C04A -178.7(14) . . . . ?
C023 C018 C02B C01K -5(2) . . . . ?
C024 C01I C02R C02M 3(2) . . . . ?
C026 P005 C02W C04G -25.2(16) . . . . ?
C026 P005 C02W C4 157.0(14) . . . . ?
C026 P005 C03V C01E -133.1(15) . . . . ?
C026 P005 C03V C031 48.3(17) . . . . ?
C027 P00B C01F C037 -176.3(12) . . . . ?
C027 P00B C02Z C03T 94.1(15) . . . . ?
C027 P00B C02Z C03Z -82.8(15) . . . . ?
C02B C018 C023 C033 5(2) . . . . ?
C02B C01K C01P P007 172.9(13) . . . . ?
C02B C01K C01P C033 -2(2) . . . . ?
C02D P006 C00 C026 73.8(12) . . . . ?
C02D P006 C03G C01A 136.7(13) . . . . ?
C02D P006 C03G C03Y -41.4(15) . . . . ?
C02D C00K C014 C01W 1(2) . . . . ?
C02D C02A C02K C01W -2(3) . . . . ?
C02E C01A C03G P006 -177.8(12) . . . . ?
C02E C01A C03G C03Y 0(2) . . . . ?
C02G C01U C01X C4 -2(3) . . . . ?
C02H C01V C036 C02X 176.3(17) . . . . ?
C02H C01V C046 C048 -176.0(17) . . . . ?
C02J C01C C01L C020 1(2) . . . . ?
C02K C02A C02D P006 175.5(13) . . . . ?
C02K C02A C02D C00K 3(2) . . . . ?
C02L C01B C02N C021 -3(2) . . . . ?
C02M C00T C01G C024 1(2) . . . . ?
C02N C01B C02L C035 2(2) . . . . ?
C02O C010 C039 C043 2(2) . . . . ?
C02P P004 C010 C02O 71.3(14) . . . . ?
C02P P004 C010 C039 -104.5(16) . . . . ?
C02P P004 C01J C00S 154.6(14) . . . . ?
C02P P004 C01J C00W -31.4(14) . . . . ?
C02Q P009 C00T C01G -45.8(14) . . . . ?
C02Q P009 C00T C02M 131.1(14) . . . . ?
C02Q P009 C03J C03F -62.3(13) . . . . ?
C02Q P009 C03J C03X 121.3(13) . . . . ?
C02R C01I C024 C01G -2(2) . . . . ?
C02S P003 C020 C013 129.6(13) . . . . ?
C02S P003 C020 C01L -51.5(15) . . . . ?
C02T C013 C020 P003 176.7(12) . . . . ?
C02T C013 C020 C01L -2(2) . . . . ?
C02U C01H C03O C04C 17(2) . . . . ?
C02U C027 C052 C04C 0(2) . . . . ?
C02W P005 C026 C00 -154.8(12) . . . . ?
C02W P005 C03V C01E 124.5(15) . . . . ?
C02W P005 C03V C031 -54.1(16) . . . . ?
C02Z P00B C01F C037 -70.5(13) . . . . ?
C02Z P00B C027 C02U -6.4(16) . . . . ?
C02Z P00B C027 C052 172.2(13) . . . . ?
C02Z C03Z C044 C04X 1(3) . . . . ?
C030 P008 C01O C02P 179.7(11) . . . . ?
C030 P008 C03H C03K -95.4(16) . . . . ?
C030 P008 C03H C04R 83.2(15) . . . . ?
C030 C02F C040 C03C 2(3) . . . . ?
C030 C02V C04F C03C -2(2) . . . . ?
C032 C041 C04K C01N 142.5(14) . . . . ?
C032 C041 C04K C04A -43(3) . . . . ?
C032 C041 C04O O00X -40.3(18) . . . . ?
C032 C041 C04O N022 -151.8(13) . . . . ?
C032 C041 C04O C03U 85.3(19) . . . . ?
C034 C03B C04A C04K 176.0(16) . . . . ?
C035 C01Y C021 C02N -3(2) . . . . ?
C036 C01V C046 C048 -2(3) . . . . ?
C036 C02X C04H C048 3(3) . . . . ?
C037 P003 C020 C013 25.5(15) . . . . ?
C037 P003 C020 C01L -155.6(13) . . . . ?
C037 P003 C02S C03Q -68.5(13) . . . . ?
C037 P003 C02S C04J 109.0(16) . . . . ?
C039 C010 C02O C04B -5(3) . . . . ?
C03A C00Z C016 P007 -175.0(11) . . . . ?
C03A C00Z C016 C019 2(2) . . . . ?
C03B C00Q C01R C01N 0(2) . . . . ?
C03B C04A C04K C01N 1(2) . . . . ?
C03B C04A C04K C041 -172.8(17) . . . . ?
C03D C00M C00N C01E -3(3) . . . . ?
C03D C031 C03V P005 -179.5(14) . . . . ?
C03D C031 C03V C01E 2(3) . . . . ?
C03E O00X C04O N022 -94.0(16) . . . . ?
C03E O00X C04O C03U 23(2) . . . . ?
C03E O00X C04O C041 155.7(14) . . . . ?
C03E C03R C045 C047 -3(3) . . . . ?
C03E C049 C04M C03U 14(3) . . . . ?
C03F C03J C03X C04Y 1(2) . . . . ?
C03F C04I C04T C04Y -8(2) . . . . ?
C03G P006 C00 C026 176.5(11) . . . . ?
C03G P006 C02D C00K -45.6(15) . . . . ?
C03G P006 C02D C02A 142.4(14) . . . . ?
C03G C01A C02E C03W 0(2) . . . . ?
C03H P008 C01O C02P 75.1(13) . . . . ?
C03H P008 C030 C02F -161.4(13) . . . . ?
C03H P008 C030 C02V 16.4(16) . . . . ?
C03J P009 C00T C01G 58.3(14) . . . . ?
C03J P009 C00T C02M -124.8(14) . . . . ?
C03J P009 C02Q C00L 160.9(10) . . . . ?
C03J C03F C04I C04T 9(2) . . . . ?
C03J C03X C04Y C04T -1(2) . . . . ?
C03K C01T C03S C02C -5(3) . . . . ?
C03K C03H C04R C02C 5(3) . . . . ?
C03N C00S C01J P004 175.0(12) . . . . ?
C03N C00S C01J C00W 1(2) . . . . ?
C03O C01H C02U C027 -14(2) . . . . ?
C03O C04C C052 C027 4(2) . . . . ?
C03Q C02S C04J C03L -3(3) . . . . ?
C03Q C03P C04Q C03L -6(3) . . . . ?
C03R C03E C049 C01Z 0(3) . . . . ?
C03R C03E C049 C04M 176.4(16) . . . . ?
C03R C045 C047 C01Z 7(2) . . . . ?
C03R C045 C047 C038 -171.1(16) . . . . ?
C03S C01T C03K C03H 3(3) . . . . ?
C03S C02C C04R C03H -8(3) . . . . ?
C03T C02Y C04X C044 4(3) . . . . ?
C03T C02Z C03Z C044 1(3) . . . . ?
C03V P005 C026 C00 102.5(13) . . . . ?
C03V P005 C02W C04G 79.1(15) . . . . ?
C03V P005 C02W C4 -98.7(15) . . . . ?
C03V C031 C03D C00M -2(3) . . . . ?
C03W C01Q C03Y C03G -1(2) . . . . ?
C03Y C01Q C03W C02E 1(2) . . . . ?
C03Z C02Z C03T C02Y -1(3) . . . . ?
C03Z C044 C04X C02Y -4(3) . . . . ?
C040 C02F C030 P008 175.7(13) . . . . ?
C040 C02F C030 C02V -2(2) . . . . ?
C040 C03C C04F C02V 2(2) . . . . ?
C043 C03I C04B C02O -6(2) . . . . ?
C046 C01V C036 C02X 2(2) . . . . ?
C046 C048 C04H C02X -3(3) . . . . ?
C047 C01Z C049 C03E 4(3) . . . . ?
C047 C01Z C049 C04M -171.6(18) . . . . ?
C049 C01Z C047 C038 170.4(17) . . . . ?
C049 C01Z C047 C045 -7(3) . . . . ?
C049 C03E C03R C045 0(3) . . . . ?
C04B C03I C043 C039 4(2) . . . . ?
C04D C041 C04K C01N -90.9(16) . . . . ?
C04D C041 C04K C04A 84(2) . . . . ?
C04D C041 C04O O00X -165.9(13) . . . . ?
C04D C041 C04O N022 82.6(15) . . . . ?
C04D C041 C04O C03U -40(2) . . . . ?
C04F C02V C030 P008 -175.6(13) . . . . ?
C04F C02V C030 C02F 2(2) . . . . ?
C04F C03C C040 C02F -2(3) . . . . ?
C04G C02W C4 C01X -1(2) . . . . ?
C04H C02X C036 C01V -3(3) . . . . ?
C04I C03F C03J P009 178.1(11) . . . . ?
C04I C03F C03J C03X -5(2) . . . . ?
C04I C04T C04Y C03X 4(2) . . . . ?
C04J C02S C03Q C03P -1(2) . . . . ?
C04J C03L C04Q C03P 2(2) . . . . ?
C04K C01N C01R C00Q -2(2) . . . . ?
C04K C01N N022 C04L -161.7(14) . . . . ?
C04K C01N N022 C04O -16.4(17) . . . . ?
C04K C041 C04O O00X 81.9(15) . . . . ?
C04K C041 C04O N022 -29.6(15) . . . . ?
C04K C041 C04O C03U -152.5(15) . . . . ?
C04L N022 C04O O00X 61.6(17) . . . . ?
C04L N022 C04O C03U -56.3(19) . . . . ?
C04L N022 C04O C041 172.9(14) . . . . ?
C04M C03U C04O O00X -13(2) . . . . ?
C04M C03U C04O N022 102(2) . . . . ?
C04M C03U C04O C041 -137.1(18) . . . . ?
C04O O00X C03E C03R 164.2(14) . . . . ?
C04O O00X C03E C049 -16(2) . . . . ?
C04O C03U C04M C049 -5(3) . . . . ?
C04O C041 C04K C01N 20.5(17) . . . . ?
C04O C041 C04K C04A -165.0(18) . . . . ?
C04Q C03L C04J C02S 2(3) . . . . ?
C04Q C03P C03Q C02S 5(2) . . . . ?
C04R C02C C03S C01T 8(3) . . . . ?
C04R C03H C03K C01T -2(3) . . . . ?
C04X C02Y C03T C02Z -1(3) . . . . ?
C052 C027 C02U C01H 5(2) . . . . ?
C4 C02W C04G C02G 3(2) . . . . ?
Ru1 P005 C026 C00 -23.7(13) 1_455 . . . ?
Ru1 P005 C02W C04G -144.8(12) 1_455 . . . ?
Ru1 P005 C02W C4 37.4(16) 1_455 . . . ?
Ru1 P005 C03V C01E -14.6(17) 1_455 . . . ?
Ru1 P005 C03V C031 166.8(13) 1_455 . . . ?
Ru1 P006 C00 C026 -54.1(12) 1_455 . . . ?
Ru1 P006 C02D C00K 177.3(11) 1_455 . . . ?
Ru1 P006 C02D C02A 5.4(17) 1_455 . . . ?
Ru1 P006 C03G C01A -85.3(13) 1_455 . . . ?
Ru1 P006 C03G C03Y 96.7(14) 1_455 . . . ?
Ru1 P007 C00L C02Q 54.1(10) . . . . ?
Ru1 P007 C016 C00Z 82.5(13) . . . . ?
Ru1 P007 C016 C019 -94.5(12) . . . . ?
Ru1 P007 C01P C01K -175.2(10) . . . . ?
Ru1 P007 C01P C033 -1.3(16) . . . . ?
Ru1 P009 C00T C01G -165.1(11) . . . . ?
Ru1 P009 C00T C02M 11.7(16) . . . . ?
Ru1 P009 C02Q C00L 33.9(11) . . . . ?
Ru1 P009 C03J C03F 56.4(13) . . . . ?
Ru1 P009 C03J C03X -120.0(11) . . . . ?

loop_
_twin_individual_id
_twin_individual_mass_fraction_refined
1 0.4971(16)
2 0.5029(16)

loop_
_smtbx_masks_void_nr
_smtbx_masks_void_average_x
_smtbx_masks_void_average_y
_smtbx_masks_void_average_z
_smtbx_masks_void_volume
_smtbx_masks_void_count_electrons
_smtbx_masks_void_content
1 -0.636 -0.972 0.257 505.2 119.2 '3 CH2Cl2'
2 -0.632 -0.360 0.743 505.2 120.0 '3 CH2Cl2'
3 0.500 0.000 0.500 95.8 12.3 ?
